data_7118959
loop_
_publ_author_name
'Masaki Ito'
'Masato Iseki'
'Masumi Itazaki'
'Hiroshi Nakazawa'

_publ_section_title
;
 Tetrahedral cage complex with planar vertices: selective synthesis of
 Pt4L6 cage complexes involving hydrogen bonds driven by halide binding
;
_journal_name_full Chem.Commun.
_journal_page_first 7205
_journal_volume 52
_journal_year 2016
_chemical_formula_moiety 'C216 H180 Br4 Fe6 N12 O12 P12 Pt4, 4(Br), 21(C H Cl3)'
_chemical_formula_sum 'C237 H201 Br8 Cl63 Fe6 N12 O12 P12 Pt4'
_chemical_formula_weight 7768.82
_space_group_crystal_system triclinic
_space_group_IT_number 2
_space_group_name_Hall '-P 1'
_space_group_name_H-M_alt 'P -1'
_symmetry_Int_Tables_number 2
_symmetry_space_group_name_Hall '-P 1'
_symmetry_space_group_name_H-M 'P -1'
_audit_creation_method 'WinGX routine CIF_UPDATE'
_audit_update_record
;
2016-04-18 deposited with the CCDC.
2016-04-21 downloaded from the CCDC.
;
_cell_angle_alpha 88.034(3)
_cell_angle_beta 89.129(3)
_cell_angle_gamma 65.458(2)
_cell_formula_units_Z 2
_cell_length_a 21.46830(10)
_cell_length_b 23.59400(10)
_cell_length_c 32.9537(8)
_cell_measurement_reflns_used 27167
_cell_measurement_temperature 200(2)
_cell_measurement_theta_max 27.4816
_cell_measurement_theta_min 2.9794
_cell_measurement_wavelength 0.71075
_cell_volume 15174.9(5)
_computing_cell_refinement 'CrystalClear (Rigaku Inc., 2008)'
_computing_data_collection 'CrystalClear (Rigaku Inc., 2008)'
_computing_data_reduction 'CrystalClear (Rigaku Inc., 2008)'
_computing_molecular_graphics 'Ortep for Windows (Farrugia, 2012)'
_computing_publication_material 'WinGX publication routines (Farrugia, 2012)'
_computing_structure_refinement 'SHELXL-2014/7 (Sheldrick, 2014)'
_computing_structure_solution SIR97
_diffrn_ambient_temperature 200(2)
_diffrn_detector_area_resol_mean 7.32
_diffrn_measured_fraction_theta_full 0.859
_diffrn_measured_fraction_theta_max 0.859
_diffrn_measurement_details
;
scan:
    Number of images: 1800
               Slice: -80.0000 - 100.0000
         Image width: 0.1000
            Exp time: 24.0000
       Rotation axis: Phi
               Omega: 0.0000
                 Chi: 0.0000
                 Phi: 0.0000
                 XTD: 75.1584
              2theta: 30.1144
scan:
    Number of images: 540
               Slice: -10.0000 - 44.0000
         Image width: 0.1000
            Exp time: 24.0000
       Rotation axis: Omega
               Omega: 0.0000
                 Chi: 90.0000
                 Phi: 0.0000
                 XTD: 75.1584
              2theta: 30.1144
scan:
    Number of images: 540
               Slice: -10.0000 - 44.0000
         Image width: 0.1000
            Exp time: 24.0000
       Rotation axis: Omega
               Omega: 0.0000
                 Chi: 90.0000
                 Phi: 90.0000
                 XTD: 75.1584
              2theta: 30.1144
scan:
    Number of images: 540
               Slice: -10.0000 - 44.0000
         Image width: 0.1000
            Exp time: 24.0000
       Rotation axis: Omega
               Omega: 0.0000
                 Chi: 90.0000
                 Phi: 180.0000
                 XTD: 75.1584
              2theta: 30.1144
scan:
    Number of images: 540
               Slice: -10.0000 - 44.0000
         Image width: 0.1000
            Exp time: 24.0000
       Rotation axis: Omega
               Omega: 0.0000
                 Chi: 90.0000
                 Phi: 270.0000
                 XTD: 75.1584
              2theta: 30.1144

;
_diffrn_measurement_device 'Mercury CCD (2x2 bin mode)'
_diffrn_measurement_device_details 'AFC7: Eulerian 3-circle'
_diffrn_measurement_device_type 'Rigaku/MSC Mercury CCD'
_diffrn_measurement_method '\w and \f'
_diffrn_radiation_detector CCD
_diffrn_radiation_monochromator 'Graphite Monochromator'
_diffrn_radiation_source 'Rotating Anode'
_diffrn_radiation_type MoK\a
_diffrn_radiation_wavelength 0.71075
_diffrn_reflns_av_R_equivalents 0.0327
_diffrn_reflns_av_unetI/netI 0.0437
_diffrn_reflns_Laue_measured_fraction_full 0.859
_diffrn_reflns_Laue_measured_fraction_max 0.859
_diffrn_reflns_limit_h_max 25
_diffrn_reflns_limit_h_min -19
_diffrn_reflns_limit_k_max 27
_diffrn_reflns_limit_k_min -24
_diffrn_reflns_limit_l_max 39
_diffrn_reflns_limit_l_min -30
_diffrn_reflns_number 75372
_diffrn_reflns_point_group_measured_fraction_full 0.859
_diffrn_reflns_point_group_measured_fraction_max 0.859
_diffrn_reflns_reduction_process 'Lp corrections applied'
_diffrn_reflns_theta_full 25.000
_diffrn_reflns_theta_max 25.000
_diffrn_reflns_theta_min 2.887
_diffrn_source_current 250.0000
_diffrn_source_power 13.7500
_diffrn_source_voltage 55.0000
_exptl_absorpt_coefficient_mu 3.839
_exptl_absorpt_correction_T_max 1.0000
_exptl_absorpt_correction_T_min 0.8177
_exptl_absorpt_correction_type multi-scan
_exptl_absorpt_process_details 'REQAB (Rigaku, 1998)'
_exptl_crystal_colour Orange
_exptl_crystal_density_diffrn 1.700
_exptl_crystal_density_method 'not measured'
_exptl_crystal_description Prism
_exptl_crystal_F_000 7604
_exptl_crystal_preparation 'mounted on the CryoLoop with Palaton oil and placed in N2 stream at 200(2) K'
_exptl_crystal_size_max 0.300
_exptl_crystal_size_mid 0.250
_exptl_crystal_size_min 0.250
_refine_diff_density_max 3.206
_refine_diff_density_min -2.338
_refine_diff_density_rms 0.140
_refine_ls_extinction_method none
_refine_ls_goodness_of_fit_ref 1.070
_refine_ls_hydrogen_treatment constr
_refine_ls_matrix_type full
_refine_ls_number_parameters 2719
_refine_ls_number_reflns 45899
_refine_ls_number_restraints 162
_refine_ls_restrained_S_all 1.074
_refine_ls_R_factor_all 0.0823
_refine_ls_R_factor_gt 0.0700
_refine_ls_shift/su_max 0.001
_refine_ls_shift/su_mean 0.000
_refine_ls_structure_factor_coef Fsqd
_refine_ls_weighting_details 'w=1/[\s^2^(Fo^2^)+(0.1119P)^2^+74.3789P] where P=(Fo^2^+2Fc^2^)/3'
_refine_ls_weighting_scheme calc
_refine_ls_wR_factor_gt 0.1895
_refine_ls_wR_factor_ref 0.2063
_reflns_number_gt 36867
_reflns_number_total 45899
_reflns_threshold_expression 'I > 2\s(I)'
_cod_data_source_file c6cc01448h2.cif
_cod_data_source_block ISEKI-PtBr4-New4
_cod_original_cell_volume 15174.8(5)
_cod_database_code 7118959
_shelx_shelxl_version_number 2014/7
_shelx_space_group_comment
;
The symmetry employed for this shelxl refinement is uniquely defined
by the following loop, which should always be used as a source of
symmetry information in preference to the above space-group names.
They are only intended as comments.
;
_shelx_estimated_absorpt_t_min 0.392
_shelx_estimated_absorpt_t_max 0.447

loop_
_space_group_symop_operation_xyz
'x, y, z'
'-x, -y, -z'

loop_
_atom_site_label
_atom_site_type_symbol
_atom_site_fract_x
_atom_site_fract_y
_atom_site_fract_z
_atom_site_U_iso_or_equiv
_atom_site_adp_type
_atom_site_occupancy
_atom_site_site_symmetry_order
_atom_site_calc_flag
_atom_site_refinement_flags_posn
_atom_site_refinement_flags_adp
_atom_site_refinement_flags_occupancy
_atom_site_disorder_assembly
_atom_site_disorder_group
Pt1 Pt 0.16441(2) 0.14734(2) 0.04189(2) 0.05026(10) Uani 1 1 d . . . . .
Pt2 Pt 0.04275(2) -0.17282(2) 0.31257(2) 0.04833(10) Uani 1 1 d . . . . .
Pt3 Pt 0.21761(2) 0.28563(2) 0.39892(2) 0.04188(9) Uani 1 1 d . . . . .
Pt4 Pt -0.36433(2) 0.37888(2) 0.29263(2) 0.05774(11) Uani 1 1 d . . . . .
Br1 Br 0.15729(6) 0.04645(5) 0.03061(3) 0.0663(3) Uani 1 1 d . . . . .
Br2 Br -0.07021(5) -0.12708(5) 0.34839(3) 0.0607(2) Uani 1 1 d . . . . .
Br3 Br 0.30981(4) 0.26309(4) 0.34708(3) 0.0512(2) Uani 1 1 d . . . . .
Br4 Br -0.32376(6) 0.45121(5) 0.32441(4) 0.0758(3) Uani 1 1 d . . . . .
P1 P 0.27897(13) 0.08028(12) 0.05387(8) 0.0566(6) Uani 1 1 d . . . . .
P2 P 0.18233(13) 0.23442(12) 0.05001(8) 0.0548(6) Uani 1 1 d . . . . .
P3 P 0.05409(13) 0.20035(12) 0.01310(7) 0.0546(6) Uani 1 1 d . . . . .
P4 P 0.09703(13) -0.17055(12) 0.37359(7) 0.0521(5) Uani 1 1 d . . . . .
P5 P 0.14254(13) -0.22569(11) 0.27830(7) 0.0529(5) Uani 1 1 d . . . . .
P6 P -0.02648(13) -0.18560(11) 0.26306(7) 0.0505(5) Uani 1 1 d . . . . .
P7 P 0.28185(12) 0.18602(11) 0.42813(7) 0.0492(5) Uani 1 1 d . . . . .
P8 P 0.13761(11) 0.31934(11) 0.44930(7) 0.0478(5) Uani 1 1 d . . . . .
P9 P 0.18385(11) 0.38509(10) 0.36899(7) 0.0441(5) Uani 1 1 d . . . . .
P10 P -0.38327(12) 0.35911(12) 0.36030(8) 0.0542(6) Uani 1 1 d . . . . .
P11 P -0.41121(12) 0.31603(13) 0.26866(8) 0.0573(6) Uani 1 1 d . . . . .
P12 P -0.36305(17) 0.42842(16) 0.22946(11) 0.0839(10) Uani 1 1 d . U . . .
Fe1 Fe 0.18829(8) -0.06086(7) 0.16806(4) 0.0589(3) Uani 1 1 d . . . . .
Fe2 Fe 0.18159(8) 0.27882(7) 0.21348(4) 0.0634(4) Uani 1 1 d . . . . .
Fe3 Fe -0.14392(9) 0.29674(9) 0.13271(6) 0.0782(5) Uani 1 1 d . . . . .
Fe4 Fe 0.17469(7) 0.02079(6) 0.38485(4) 0.0507(3) Uani 1 1 d . . . . .
Fe5 Fe -0.21096(7) 0.07377(6) 0.27608(4) 0.0584(3) Uani 1 1 d . . . . .
Fe6 Fe -0.10786(7) 0.32537(8) 0.38930(6) 0.0772(5) Uani 1 1 d . . . . .
C1 C 0.2928(5) 0.0121(5) 0.0910(3) 0.066(3) Uani 1 1 d . . . . .
O1 O 0.3428(4) -0.0363(4) 0.0876(3) 0.096(3) Uani 1 1 d . . . . .
N1 N 0.2462(4) 0.0251(4) 0.1209(2) 0.060(2) Uani 1 1 d . . . . .
H1N H 0.2109 0.0616 0.1199 0.071 Uiso 1 1 calc R U . . .
C2 C 0.2242(5) 0.2366(5) 0.0999(3) 0.061(2) Uani 1 1 d . . . . .
O2 O 0.2583(4) 0.2671(4) 0.1021(3) 0.083(2) Uani 1 1 d . . . . .
N2 N 0.2071(5) 0.2092(4) 0.1311(2) 0.062(2) Uani 1 1 d . . . . .
H2N H 0.1823 0.1886 0.1257 0.075 Uiso 1 1 calc R U . . .
C3 C -0.0147(5) 0.2696(5) 0.0379(3) 0.060(2) Uani 1 1 d . . . . .
O3 O -0.0589(4) 0.3116(4) 0.0192(3) 0.094(3) Uani 1 1 d . . . . .
N3 N -0.0129(5) 0.2620(4) 0.0788(3) 0.066(2) Uani 1 1 d . . . . .
H3N H 0.0204 0.2281 0.0888 0.080 Uiso 1 1 calc R U . . .
C4 C 0.1707(5) -0.1452(4) 0.3751(3) 0.052(2) Uani 1 1 d . . . . .
O4 O 0.2200(4) -0.1719(3) 0.3976(2) 0.0689(18) Uani 1 1 d . . . . .
N4 N 0.1571(4) -0.0934(4) 0.3531(3) 0.0567(19) Uani 1 1 d . . . . .
H4N H 0.1204 -0.0800 0.3376 0.068 Uiso 1 1 calc R U . . .
C5 C 0.1511(5) -0.1956(5) 0.2245(3) 0.054(2) Uani 1 1 d . . . . .
O5 O 0.1872(4) -0.2324(4) 0.2007(2) 0.079(2) Uani 1 1 d . . . . .
N5 N 0.1186(4) -0.1337(4) 0.2191(2) 0.0519(18) Uani 1 1 d . . . . .
H5N H 0.0935 -0.1120 0.2392 0.062 Uiso 1 1 calc R U . . .
C6 C -0.1075(6) -0.1126(5) 0.2515(3) 0.061(2) Uani 1 1 d . . . . .
O6 O -0.1591(4) -0.1186(4) 0.2413(3) 0.089(3) Uani 1 1 d . . . . .
N6 N -0.1033(4) -0.0589(4) 0.2533(2) 0.0552(18) Uani 1 1 d . . . . .
H6N H -0.0654 -0.0594 0.2635 0.066 Uiso 1 1 calc R U . . .
C7 C 0.2395(5) 0.1324(4) 0.4456(3) 0.054(2) Uani 1 1 d . . . . .
O7 O 0.2592(4) 0.0989(4) 0.4761(2) 0.073(2) Uani 1 1 d . . . . .
N7 N 0.1931(4) 0.1346(3) 0.4190(2) 0.0495(17) Uani 1 1 d . . . . .
H7N H 0.1838 0.1623 0.3989 0.059 Uiso 1 1 calc R U . . .
C8 C 0.0443(5) 0.3588(5) 0.4318(4) 0.062(3) Uani 1 1 d . . . . .
O8 O 0.0023(4) 0.3934(4) 0.4540(3) 0.086(2) Uani 1 1 d . . . . .
N8 N 0.0313(4) 0.3386(4) 0.3975(3) 0.069(2) Uani 1 1 d . . . . .
H8N H 0.0658 0.3099 0.3848 0.083 Uiso 1 1 calc R U . . .
C9 C 0.1797(4) 0.3877(4) 0.3112(3) 0.0448(19) Uani 1 1 d . . . . .
O9 O 0.1888(4) 0.4288(3) 0.29307(19) 0.0576(16) Uani 1 1 d . . . . .
N9 N 0.1590(4) 0.3476(3) 0.2959(2) 0.0496(17) Uani 1 1 d . . . . .
H9N H 0.1563 0.3183 0.3122 0.060 Uiso 1 1 calc R U . . .
C10 C -0.3068(5) 0.3410(6) 0.3940(3) 0.067(3) Uani 1 1 d . . . . .
O10 O -0.3169(4) 0.3571(5) 0.4293(3) 0.090(3) Uani 1 1 d . . . . .
N10 N -0.2452(4) 0.3114(4) 0.3778(3) 0.065(2) Uani 1 1 d . . . . .
H10N H -0.2436 0.3038 0.3517 0.077 Uiso 1 1 calc R U . . .
C11 C -0.3730(5) 0.2332(4) 0.2908(3) 0.055(2) Uani 1 1 d . . . . .
O11 O -0.4089(4) 0.2038(3) 0.2926(2) 0.0688(19) Uani 1 1 d . . . . .
N11 N -0.3060(4) 0.2105(4) 0.2984(2) 0.0545(18) Uani 1 1 d . . . . .
H11N H -0.2860 0.2362 0.2951 0.065 Uiso 1 1 calc R U . . .
C12 C -0.3295(6) 0.3850(7) 0.1821(5) 0.094(4) Uani 1 1 d . . . . .
O12 O -0.3543(5) 0.4049(6) 0.1486(3) 0.128(4) Uani 1 1 d . . . . .
N12 N -0.2727(4) 0.3331(5) 0.1886(3) 0.074(3) Uani 1 1 d . . . . .
H12N H -0.2599 0.3220 0.2140 0.089 Uiso 1 1 calc R U . . .
C13 C 0.3224(6) 0.0422(5) 0.0090(4) 0.069(3) Uani 1 1 d . . . . .
C14 C 0.3950(6) 0.0047(5) 0.0112(4) 0.071(3) Uani 1 1 d . . . . .
H1 H 0.4185 -0.0017 0.0363 0.085 Uiso 1 1 calc R U . . .
C15 C 0.4306(6) -0.0225(6) -0.0243(4) 0.081(3) Uani 1 1 d . . . . .
H2 H 0.4786 -0.0473 -0.0233 0.097 Uiso 1 1 calc R U . . .
C16 C 0.3956(7) -0.0130(8) -0.0604(5) 0.108(5) Uani 1 1 d . . . . .
H3 H 0.4201 -0.0317 -0.0841 0.129 Uiso 1 1 calc R U . . .
C17 C 0.3261(8) 0.0230(8) -0.0630(4) 0.108(5) Uani 1 1 d . . . . .
H4 H 0.3032 0.0296 -0.0883 0.129 Uiso 1 1 calc R U . . .
C18 C 0.2900(7) 0.0494(8) -0.0282(4) 0.094(4) Uani 1 1 d . . . . .
H5 H 0.2418 0.0730 -0.0298 0.112 Uiso 1 1 calc R U . . .
C19 C 0.3403(5) 0.1065(5) 0.0751(3) 0.060(2) Uani 1 1 d . . . . .
C20 C 0.3550(6) 0.1005(6) 0.1163(3) 0.068(3) Uani 1 1 d . . . . .
H6 H 0.3317 0.0836 0.1344 0.081 Uiso 1 1 calc R U . . .
C21 C 0.4046(6) 0.1193(6) 0.1316(4) 0.080(3) Uani 1 1 d . . . . .
H7 H 0.4161 0.1146 0.1596 0.096 Uiso 1 1 calc R U . . .
C22 C 0.4351(6) 0.1446(7) 0.1042(5) 0.095(4) Uani 1 1 d . . . . .
H8 H 0.4694 0.1563 0.1140 0.114 Uiso 1 1 calc R U . . .
C23 C 0.4203(6) 0.1540(6) 0.0646(4) 0.070(3) Uani 1 1 d . . . . .
H9 H 0.4406 0.1748 0.0474 0.085 Uiso 1 1 calc R U . . .
C24 C 0.3753(5) 0.1331(5) 0.0496(4) 0.070(3) Uani 1 1 d . . . . .
H10 H 0.3672 0.1363 0.0212 0.084 Uiso 1 1 calc R U . . .
C25 C 0.2368(5) 0.2455(5) 0.0101(3) 0.062(3) Uani 1 1 d . . . . .
C26 C 0.2651(7) 0.2879(6) 0.0137(5) 0.087(4) Uani 1 1 d . . . . .
H11 H 0.2554 0.3131 0.0368 0.105 Uiso 1 1 calc R U . . .
C27 C 0.3073(8) 0.2934(8) -0.0165(5) 0.103(5) Uani 1 1 d . U . . .
H12 H 0.3305 0.3195 -0.0129 0.124 Uiso 1 1 calc R U . . .
C28 C 0.3164(8) 0.2610(8) -0.0523(5) 0.107(5) Uani 1 1 d . U . . .
H13 H 0.3425 0.2680 -0.0739 0.128 Uiso 1 1 calc R U . . .
C29 C 0.2878(7) 0.2188(7) -0.0566(4) 0.088(4) Uani 1 1 d . . . . .
H14 H 0.2954 0.1952 -0.0804 0.106 Uiso 1 1 calc R U . . .
C30 C 0.2468(6) 0.2120(6) -0.0243(3) 0.072(3) Uani 1 1 d . . . . .
H15 H 0.2260 0.1837 -0.0266 0.087 Uiso 1 1 calc R U . . .
C31 C 0.1113(5) 0.3104(5) 0.0517(3) 0.059(2) Uani 1 1 d . . . . .
C32 C 0.0774(5) 0.3334(4) 0.0870(3) 0.056(2) Uani 1 1 d . . . . .
H16 H 0.0915 0.3088 0.1113 0.067 Uiso 1 1 calc R U . . .
C33 C 0.0228(6) 0.3919(6) 0.0883(4) 0.073(3) Uani 1 1 d . . . . .
H17 H -0.0014 0.4057 0.1130 0.087 Uiso 1 1 calc R U . . .
C34 C 0.0039(7) 0.4295(6) 0.0539(4) 0.087(4) Uani 1 1 d . . . . .
H18 H -0.0312 0.4705 0.0550 0.104 Uiso 1 1 calc R U . . .
C35 C 0.0367(7) 0.4072(6) 0.0173(5) 0.100(5) Uani 1 1 d . . . . .
H19 H 0.0218 0.4316 -0.0071 0.121 Uiso 1 1 calc R U . . .
C36 C 0.0910(7) 0.3492(6) 0.0167(4) 0.081(3) Uani 1 1 d . . . . .
H20 H 0.1152 0.3352 -0.0080 0.098 Uiso 1 1 calc R U . . .
C37 C 0.0635(5) 0.2284(5) -0.0374(3) 0.058(2) Uani 1 1 d . . . . .
C38 C 0.1111(6) 0.1830(7) -0.0628(3) 0.076(3) Uani 1 1 d . . . . .
H21 H 0.1341 0.1409 -0.0535 0.091 Uiso 1 1 calc R U . . .
C39 C 0.1236(7) 0.2015(8) -0.1018(4) 0.089(4) Uani 1 1 d . . . . .
H22 H 0.1552 0.1713 -0.1190 0.107 Uiso 1 1 calc R U . . .
C40 C 0.0908(8) 0.2625(8) -0.1158(4) 0.093(4) Uani 1 1 d . . . . .
H23 H 0.1006 0.2743 -0.1422 0.112 Uiso 1 1 calc R U . . .
C41 C 0.0466(11) 0.3036(8) -0.0927(4) 0.123(6) Uani 1 1 d . . . . .
H24 H 0.0245 0.3455 -0.1027 0.148 Uiso 1 1 calc R U . . .
C42 C 0.0299(8) 0.2882(7) -0.0527(4) 0.099(4) Uani 1 1 d . . . . .
H25 H -0.0040 0.3191 -0.0371 0.119 Uiso 1 1 calc R U . . .
C43 C 0.0060(6) 0.1540(5) 0.0070(3) 0.065(3) Uani 1 1 d . . . . .
C44 C -0.0124(8) 0.1413(8) -0.0306(3) 0.104(5) Uani 1 1 d . . . . .
H26 H 0.0016 0.1565 -0.0545 0.124 Uiso 1 1 calc R U . . .
C45 C -0.0504(10) 0.1073(10) -0.0339(4) 0.127(7) Uani 1 1 d . . . . .
H27 H -0.0647 0.1016 -0.0600 0.153 Uiso 1 1 calc R U . . .
C46 C -0.0680(8) 0.0820(8) -0.0015(5) 0.097(4) Uani 1 1 d . . . . .
H28 H -0.0908 0.0554 -0.0045 0.116 Uiso 1 1 calc R U . . .
C47 C -0.0523(7) 0.0951(7) 0.0368(4) 0.087(4) Uani 1 1 d . . . . .
H29 H -0.0678 0.0805 0.0603 0.104 Uiso 1 1 calc R U . . .
C48 C -0.0148(7) 0.1290(6) 0.0405(3) 0.079(3) Uani 1 1 d . . . . .
H30 H -0.0024 0.1358 0.0668 0.095 Uiso 1 1 calc R U . . .
C49 C 0.1248(6) -0.2463(5) 0.3995(3) 0.062(2) Uani 1 1 d . . . . .
C50 C 0.1896(8) -0.2836(7) 0.4103(4) 0.097(4) Uani 1 1 d . . . . .
H31 H 0.2258 -0.2715 0.4040 0.116 Uiso 1 1 calc R U . . .
C51 C 0.2034(9) -0.3408(7) 0.4311(6) 0.121(6) Uani 1 1 d . . . . .
H32 H 0.2488 -0.3648 0.4403 0.145 Uiso 1 1 calc R U . . .
C52 C 0.1573(9) -0.3627(7) 0.4384(5) 0.106(5) Uani 1 1 d . . . . .
H33 H 0.1687 -0.4024 0.4512 0.127 Uiso 1 1 calc R U . . .
C53 C 0.0924(10) -0.3254(7) 0.4266(5) 0.115(6) Uani 1 1 d . . . . .
H34 H 0.0573 -0.3393 0.4319 0.138 Uiso 1 1 calc R U . . .
C54 C 0.0745(8) -0.2659(6) 0.4065(4) 0.088(4) Uani 1 1 d . . . . .
H35 H 0.0287 -0.2410 0.3983 0.105 Uiso 1 1 calc R U . . .
C55 C 0.0437(5) -0.1159(5) 0.4110(3) 0.057(2) Uani 1 1 d . . . . .
C56 C 0.0010(6) -0.0545(5) 0.3992(3) 0.062(2) Uani 1 1 d . . . . .
H36 H -0.0004 -0.0419 0.3714 0.075 Uiso 1 1 calc R U . . .
C57 C -0.0389(6) -0.0119(5) 0.4265(3) 0.067(3) Uani 1 1 d . . . . .
H37 H -0.0679 0.0293 0.4176 0.081 Uiso 1 1 calc R U . . .
C58 C -0.0364(7) -0.0293(7) 0.4671(4) 0.079(3) Uani 1 1 d . . . . .
H38 H -0.0649 -0.0007 0.4863 0.095 Uiso 1 1 calc R U . . .
C59 C 0.0076(7) -0.0884(7) 0.4795(3) 0.083(4) Uani 1 1 d . . . . .
H39 H 0.0109 -0.0995 0.5076 0.099 Uiso 1 1 calc R U . . .
C60 C 0.0479(6) -0.1327(6) 0.4519(3) 0.071(3) Uani 1 1 d . . . . .
H40 H 0.0776 -0.1736 0.4610 0.085 Uiso 1 1 calc R U . . .
C61 C 0.1582(5) -0.3064(4) 0.2731(3) 0.056(2) Uani 1 1 d . . . . .
C62 C 0.2077(7) -0.3463(6) 0.2476(4) 0.090(4) Uani 1 1 d . . . . .
H41 H 0.2346 -0.3308 0.2314 0.108 Uiso 1 1 calc R U . . .
C63 C 0.2190(8) -0.4082(5) 0.2452(5) 0.098(4) Uani 1 1 d . . . . .
H42 H 0.2532 -0.4346 0.2274 0.117 Uiso 1 1 calc R U . . .
C64 C 0.1824(7) -0.4309(5) 0.2675(4) 0.088(4) Uani 1 1 d . . . . .
H43 H 0.1898 -0.4732 0.2652 0.106 Uiso 1 1 calc R U . . .
C65 C 0.1331(7) -0.3927(5) 0.2943(4) 0.087(4) Uani 1 1 d . . . . .
H44 H 0.1082 -0.4097 0.3109 0.105 Uiso 1 1 calc R U . . .
C66 C 0.1199(6) -0.3299(5) 0.2969(4) 0.074(3) Uani 1 1 d . . . . .
H45 H 0.0853 -0.3037 0.3146 0.089 Uiso 1 1 calc R U . . .
C67 C 0.2233(5) -0.2308(5) 0.2975(3) 0.057(2) Uani 1 1 d . . . . .
C68 C 0.2462(6) -0.1840(6) 0.2886(3) 0.073(3) Uani 1 1 d . . . . .
H46 H 0.2175 -0.1482 0.2730 0.087 Uiso 1 1 calc R U . . .
C69 C 0.3084(6) -0.1877(7) 0.3013(4) 0.083(3) Uani 1 1 d . . . . .
H47 H 0.3221 -0.1550 0.2948 0.100 Uiso 1 1 calc R U . . .
C70 C 0.3505(8) -0.2395(8) 0.3235(5) 0.107(5) Uani 1 1 d . U . . .
H48 H 0.3933 -0.2421 0.3328 0.129 Uiso 1 1 calc R U . . .
C71 C 0.3327(8) -0.2854(8) 0.3319(6) 0.119(5) Uani 1 1 d . U . . .
H49 H 0.3635 -0.3212 0.3466 0.143 Uiso 1 1 calc R U . . .
C72 C 0.2657(7) -0.2831(6) 0.3192(4) 0.091(4) Uani 1 1 d . . . . .
H50 H 0.2526 -0.3162 0.3258 0.109 Uiso 1 1 calc R U . . .
C73 C -0.0622(6) -0.2415(5) 0.2776(3) 0.066(3) Uani 1 1 d . . . . .
C74 C -0.0969(6) -0.2593(5) 0.2486(4) 0.079(3) Uani 1 1 d . . . . .
H51 H -0.1030 -0.2413 0.2219 0.094 Uiso 1 1 calc R U . . .
C75 C -0.1219(8) -0.3021(7) 0.2585(5) 0.102(5) Uani 1 1 d . . . . .
H52 H -0.1467 -0.3134 0.2391 0.122 Uiso 1 1 calc R U . . .
C76 C -0.1106(9) -0.3294(8) 0.2977(6) 0.116(5) Uani 1 1 d . . . . .
H53 H -0.1275 -0.3598 0.3048 0.139 Uiso 1 1 calc R U . . .
C77 C -0.0763(8) -0.3133(7) 0.3255(5) 0.099(4) Uani 1 1 d . . . . .
H54 H -0.0689 -0.3325 0.3519 0.119 Uiso 1 1 calc R U . . .
C78 C -0.0519(7) -0.2694(5) 0.3160(4) 0.078(3) Uani 1 1 d . . . . .
H55 H -0.0277 -0.2581 0.3357 0.094 Uiso 1 1 calc R U . . .
C79 C 0.0067(5) -0.2071(5) 0.2126(3) 0.057(2) Uani 1 1 d . . . . .
C80 C 0.0012(6) -0.1613(6) 0.1832(3) 0.070(3) Uani 1 1 d . . . . .
H56 H -0.0219 -0.1184 0.1891 0.084 Uiso 1 1 calc R U . . .
C81 C 0.0304(6) -0.1795(7) 0.1447(3) 0.077(3) Uani 1 1 d . . . . .
H57 H 0.0275 -0.1484 0.1248 0.093 Uiso 1 1 calc R U . . .
C82 C 0.0622(8) -0.2399(8) 0.1353(4) 0.093(4) Uani 1 1 d . . . . .
H58 H 0.0809 -0.2509 0.1090 0.111 Uiso 1 1 calc R U . . .
C83 C 0.0678(7) -0.2863(7) 0.1641(4) 0.095(4) Uani 1 1 d . . . . .
H59 H 0.0897 -0.3288 0.1570 0.114 Uiso 1 1 calc R U . . .
C84 C 0.0421(6) -0.2714(5) 0.2025(3) 0.073(3) Uani 1 1 d . . . . .
H60 H 0.0477 -0.3034 0.2223 0.087 Uiso 1 1 calc R U . . .
C85 C 0.3276(5) 0.1969(5) 0.4707(3) 0.062(2) Uani 1 1 d . . . . .
C86 C 0.3178(7) 0.1838(6) 0.5112(4) 0.084(3) Uani 1 1 d . . . . .
H61 H 0.2899 0.1627 0.5188 0.100 Uiso 1 1 calc R U . . .
C87 C 0.3515(11) 0.2036(11) 0.5403(5) 0.136(7) Uani 1 1 d . . . . .
H62 H 0.3434 0.1973 0.5682 0.164 Uiso 1 1 calc R U . . .
C88 C 0.3929(11) 0.2299(13) 0.5315(5) 0.153(9) Uani 1 1 d . . . . .
H63 H 0.4140 0.2420 0.5526 0.184 Uiso 1 1 calc R U . . .
C89 C 0.4057(7) 0.2399(8) 0.4919(5) 0.100(4) Uani 1 1 d . . . . .
H64 H 0.4374 0.2575 0.4856 0.120 Uiso 1 1 calc R U . . .
C90 C 0.3729(5) 0.2246(6) 0.4602(4) 0.073(3) Uani 1 1 d . . . . .
H65 H 0.3808 0.2327 0.4327 0.088 Uiso 1 1 calc R U . . .
C91 C 0.3480(5) 0.1295(4) 0.3962(3) 0.055(2) Uani 1 1 d . . . . .
C92 C 0.3285(5) 0.1180(5) 0.3587(3) 0.061(2) Uani 1 1 d . . . . .
H66 H 0.2827 0.1402 0.3495 0.073 Uiso 1 1 calc R U . . .
C93 C 0.3756(7) 0.0745(6) 0.3348(4) 0.086(4) Uani 1 1 d . . . . .
H67 H 0.3622 0.0664 0.3091 0.103 Uiso 1 1 calc R U . . .
C94 C 0.4434(7) 0.0416(7) 0.3477(5) 0.105(5) Uani 1 1 d . . . . .
H68 H 0.4761 0.0120 0.3307 0.126 Uiso 1 1 calc R U . . .
C95 C 0.4618(7) 0.0524(7) 0.3845(6) 0.113(5) Uani 1 1 d . . . . .
H69 H 0.5077 0.0301 0.3933 0.136 Uiso 1 1 calc R U . . .
C96 C 0.4155(6) 0.0951(6) 0.4095(4) 0.087(4) Uani 1 1 d . . . . .
H70 H 0.4291 0.1013 0.4357 0.104 Uiso 1 1 calc R U . . .
C97 C 0.1521(5) 0.3747(5) 0.4791(3) 0.055(2) Uani 1 1 d . . . . .
C98 C 0.1014(6) 0.4222(5) 0.4992(3) 0.069(3) Uani 1 1 d . . . . .
H71 H 0.0561 0.4247 0.4988 0.083 Uiso 1 1 calc R U . . .
C99 C 0.1140(7) 0.4669(6) 0.5202(3) 0.082(4) Uani 1 1 d . . . . .
H72 H 0.0782 0.4985 0.5344 0.099 Uiso 1 1 calc R U . . .
C100 C 0.1792(8) 0.4642(7) 0.5198(5) 0.106(5) Uani 1 1 d . . . . .
H73 H 0.1877 0.4971 0.5306 0.127 Uiso 1 1 calc R U . . .
C101 C 0.2329(7) 0.4127(8) 0.5034(5) 0.108(6) Uani 1 1 d . . . . .
H74 H 0.2790 0.4069 0.5070 0.130 Uiso 1 1 calc R U . . .
C102 C 0.2185(6) 0.3701(7) 0.4817(4) 0.087(4) Uani 1 1 d . . . . .
H75 H 0.2546 0.3374 0.4685 0.105 Uiso 1 1 calc R U . . .
C103 C 0.1254(5) 0.2661(5) 0.4863(3) 0.062(2) Uani 1 1 d . . . . .
C104 C 0.0904(6) 0.2303(5) 0.4751(4) 0.070(3) Uani 1 1 d . . . . .
H76 H 0.0747 0.2344 0.4480 0.085 Uiso 1 1 calc R U . . .
C105 C 0.0778(8) 0.1904(8) 0.5008(5) 0.100(5) Uani 1 1 d . . . . .
H77 H 0.0527 0.1678 0.4926 0.120 Uiso 1 1 calc R U . . .
C106 C 0.1038(9) 0.1842(8) 0.5404(6) 0.117(5) Uani 1 1 d . . . . .
H78 H 0.1004 0.1531 0.5583 0.140 Uiso 1 1 calc R U . . .
C107 C 0.1332(9) 0.2205(8) 0.5541(4) 0.109(5) Uani 1 1 d . . . . .
H79 H 0.1444 0.2193 0.5820 0.130 Uiso 1 1 calc R U . . .
C108 C 0.1473(7) 0.2612(7) 0.5255(4) 0.091(4) Uani 1 1 d . . . . .
H80 H 0.1716 0.2845 0.5338 0.110 Uiso 1 1 calc R U . . .
C109 C 0.2438(5) 0.4192(5) 0.3791(3) 0.054(2) Uani 1 1 d . . . . .
C110 C 0.2262(6) 0.4821(5) 0.3653(3) 0.061(2) Uani 1 1 d . . . . .
H81 H 0.1848 0.5043 0.3508 0.073 Uiso 1 1 calc R U . . .
C111 C 0.2692(6) 0.5103(5) 0.3729(3) 0.067(3) Uani 1 1 d . . . . .
H82 H 0.2578 0.5519 0.3635 0.081 Uiso 1 1 calc R U . . .
C112 C 0.3293(6) 0.4777(7) 0.3943(4) 0.084(4) Uani 1 1 d . . . . .
H83 H 0.3588 0.4973 0.3999 0.101 Uiso 1 1 calc R U . . .
C113 C 0.3468(6) 0.4162(6) 0.4078(4) 0.070(3) Uani 1 1 d . . . . .
H84 H 0.3884 0.3936 0.4220 0.084 Uiso 1 1 calc R U . . .
C114 C 0.3030(5) 0.3886(5) 0.4002(3) 0.066(3) Uani 1 1 d . . . . .
H85 H 0.3144 0.3471 0.4099 0.079 Uiso 1 1 calc R U . . .
C115 C 0.1010(5) 0.4479(4) 0.3794(3) 0.053(2) Uani 1 1 d . . . . .
C116 C 0.0438(5) 0.4561(6) 0.3572(4) 0.071(3) Uani 1 1 d . . . . .
H86 H 0.0478 0.4279 0.3363 0.085 Uiso 1 1 calc R U . . .
C117 C -0.0196(8) 0.5046(8) 0.3645(6) 0.114(6) Uani 1 1 d . . . . .
H87 H -0.0587 0.5100 0.3490 0.137 Uiso 1 1 calc R U . . .
C118 C -0.0238(9) 0.5442(7) 0.3948(6) 0.113(5) Uani 1 1 d . U . . .
H88 H -0.0669 0.5776 0.3998 0.135 Uiso 1 1 calc R U . . .
C119 C 0.0318(8) 0.5383(5) 0.4190(5) 0.101(4) Uani 1 1 d . U . . .
H89 H 0.0270 0.5669 0.4396 0.121 Uiso 1 1 calc R U . . .
C120 C 0.0940(6) 0.4891(5) 0.4117(3) 0.067(3) Uani 1 1 d . . . . .
H90 H 0.1324 0.4827 0.4282 0.080 Uiso 1 1 calc R U . . .
C121 C -0.4480(5) 0.4277(5) 0.3855(3) 0.064(3) Uani 1 1 d . . . . .
C122 C -0.4656(5) 0.4209(5) 0.4255(3) 0.066(3) Uani 1 1 d . . . . .
H91 H -0.4464 0.3811 0.4389 0.079 Uiso 1 1 calc R U . . .
C123 C -0.5111(6) 0.4718(7) 0.4459(4) 0.083(4) Uani 1 1 d . . . . .
H92 H -0.5223 0.4668 0.4735 0.100 Uiso 1 1 calc R U . . .
C124 C -0.5392(6) 0.5275(7) 0.4274(4) 0.080(4) Uani 1 1 d . . . . .
H93 H -0.5697 0.5623 0.4420 0.097 Uiso 1 1 calc R U . . .
C125 C -0.5243(7) 0.5355(6) 0.3867(5) 0.091(4) Uani 1 1 d . . . . .
H94 H -0.5456 0.5752 0.3734 0.110 Uiso 1 1 calc R U . . .
C126 C -0.4783(6) 0.4849(6) 0.3659(4) 0.077(3) Uani 1 1 d . . . . .
H95 H -0.4678 0.4898 0.3382 0.093 Uiso 1 1 calc R U . . .
C127 C -0.4101(5) 0.2979(5) 0.3750(3) 0.054(2) Uani 1 1 d . . . . .
C128 C -0.3644(5) 0.2386(5) 0.3873(3) 0.061(2) Uani 1 1 d . . . . .
H96 H -0.3170 0.2296 0.3891 0.073 Uiso 1 1 calc R U . . .
C129 C -0.3864(6) 0.1918(6) 0.3970(4) 0.077(3) Uani 1 1 d . . . . .
H97 H -0.3540 0.1514 0.4053 0.092 Uiso 1 1 calc R U . . .
C130 C -0.4538(6) 0.2037(6) 0.3946(4) 0.075(3) Uani 1 1 d . . . . .
H98 H -0.4687 0.1718 0.4013 0.090 Uiso 1 1 calc R U . . .
C131 C -0.4998(6) 0.2614(6) 0.3826(4) 0.075(3) Uani 1 1 d . . . . .
H99 H -0.5468 0.2691 0.3807 0.090 Uiso 1 1 calc R U . . .
C132 C -0.4800(5) 0.3108(5) 0.3729(3) 0.060(2) Uani 1 1 d . . . . .
H100 H -0.5130 0.3512 0.3652 0.072 Uiso 1 1 calc R U . . .
C133 C -0.5030(5) 0.3485(5) 0.2780(3) 0.064(3) Uani 1 1 d . . . . .
C134 C -0.5397(5) 0.3128(6) 0.2738(4) 0.079(3) Uani 1 1 d . . . . .
H101 H -0.5181 0.2697 0.2682 0.095 Uiso 1 1 calc R U . . .
C135 C -0.6112(6) 0.3444(7) 0.2784(4) 0.084(4) Uani 1 1 d . . . . .
H102 H -0.6384 0.3219 0.2744 0.101 Uiso 1 1 calc R U . . .
C136 C -0.6426(6) 0.4038(8) 0.2880(4) 0.095(4) Uani 1 1 d . . . . .
H103 H -0.6905 0.4216 0.2928 0.114 Uiso 1 1 calc R U . . .
C137 C -0.6067(6) 0.4402(7) 0.2911(4) 0.085(4) Uani 1 1 d . . . . .
H104 H -0.6294 0.4833 0.2964 0.102 Uiso 1 1 calc R U . . .
C138 C -0.5362(5) 0.4113(6) 0.2860(4) 0.072(3) Uani 1 1 d . . . . .
H105 H -0.5101 0.4352 0.2881 0.086 Uiso 1 1 calc R U . . .
C139 C -0.4042(5) 0.2968(6) 0.2152(3) 0.070(3) Uani 1 1 d . . . . .
C140 C -0.3465(6) 0.2489(6) 0.2012(4) 0.075(3) Uani 1 1 d . . . . .
H106 H -0.3098 0.2268 0.2193 0.090 Uiso 1 1 calc R U . . .
C141 C -0.3410(8) 0.2320(8) 0.1609(4) 0.098(4) Uani 1 1 d . . . . .
H107 H -0.3019 0.1978 0.1513 0.117 Uiso 1 1 calc R U . . .
C142 C -0.3959(10) 0.2675(11) 0.1345(5) 0.126(7) Uani 1 1 d . . . . .
H108 H -0.3917 0.2594 0.1064 0.151 Uiso 1 1 calc R U . . .
C143 C -0.4518(9) 0.3109(11) 0.1481(5) 0.133(7) Uani 1 1 d . . . . .
H109 H -0.4892 0.3309 0.1299 0.160 Uiso 1 1 calc R U . . .
C144 C -0.4591(7) 0.3295(7) 0.1889(4) 0.097(4) Uani 1 1 d . . . . .
H110 H -0.4996 0.3627 0.1981 0.116 Uiso 1 1 calc R U . . .
C145 C -0.4485(7) 0.4826(7) 0.2195(5) 0.118(4) Uani 1 1 d D U . . .
C146 C -0.4893(7) 0.4799(9) 0.1879(6) 0.142(5) Uani 1 1 d D U . . .
H111 H -0.4696 0.4491 0.1680 0.170 Uiso 1 1 calc R U . . .
C147 C -0.5584(9) 0.5211(10) 0.1843(7) 0.178(8) Uani 1 1 d D U . . .
H112 H -0.5858 0.5188 0.1625 0.214 Uiso 1 1 calc R U . . .
C148 C -0.5855(12) 0.5654(10) 0.2140(7) 0.173(7) Uani 1 1 d D U . . .
H113 H -0.6321 0.5942 0.2118 0.207 Uiso 1 1 calc R U . . .
C149 C -0.5482(8) 0.5698(9) 0.2466(7) 0.156(7) Uani 1 1 d D U . . .
H114 H -0.5683 0.5997 0.2668 0.187 Uiso 1 1 calc R U . . .
C150 C -0.4795(8) 0.5281(7) 0.2482(5) 0.134(5) Uani 1 1 d D U . . .
H115 H -0.4524 0.5308 0.2699 0.161 Uiso 1 1 calc R U . . .
C151 C -0.3120(9) 0.4725(7) 0.2260(5) 0.104(5) Uani 1 1 d . U . . .
C152 C -0.2431(8) 0.4461(8) 0.2386(4) 0.096(4) Uani 1 1 d . . . . .
H116 H -0.2235 0.4050 0.2501 0.116 Uiso 1 1 calc R U . . .
C153 C -0.2037(10) 0.4798(10) 0.2343(6) 0.133(7) Uani 1 1 d . . . . .
H117 H -0.1573 0.4605 0.2428 0.160 Uiso 1 1 calc R U . . .
C154 C -0.2266(14) 0.5359(9) 0.2194(9) 0.171(12) Uani 1 1 d . . . . .
H118 H -0.1980 0.5576 0.2181 0.205 Uiso 1 1 calc R U . . .
C155 C -0.2914(16) 0.5633(12) 0.2057(9) 0.189(13) Uani 1 1 d . . . . .
H119 H -0.3068 0.6035 0.1929 0.227 Uiso 1 1 calc R U . . .
C156 C -0.3380(11) 0.5341(10) 0.2097(6) 0.139(7) Uani 1 1 d . U . . .
H120 H -0.3846 0.5553 0.2017 0.167 Uiso 1 1 calc R U . . .
C157 C 0.2502(5) -0.0163(5) 0.1540(3) 0.065(3) Uani 1 1 d . . . . .
C158 C 0.2903(6) -0.0817(5) 0.1565(3) 0.068(3) Uani 1 1 d . . . . .
H121 H 0.3180 -0.1072 0.1358 0.081 Uiso 1 1 calc R U . . .
C159 C 0.2803(7) -0.1015(7) 0.1975(4) 0.083(4) Uani 1 1 d . . . . .
H122 H 0.3002 -0.1430 0.2083 0.100 Uiso 1 1 calc R U . . .
C160 C 0.2359(7) -0.0485(7) 0.2182(3) 0.077(3) Uani 1 1 d . . . . .
H123 H 0.2213 -0.0488 0.2455 0.093 Uiso 1 1 calc R U . . .
C161 C 0.2165(6) 0.0050(6) 0.1922(3) 0.069(3) Uani 1 1 d . . . . .
H124 H 0.1871 0.0467 0.1986 0.083 Uiso 1 1 calc R U . . .
C162 C 0.1221(5) -0.1005(5) 0.1822(3) 0.062(3) Uani 1 1 d . . . . .
C163 C 0.0855(5) -0.0345(5) 0.1776(4) 0.068(3) Uani 1 1 d . . . . .
H125 H 0.0581 -0.0063 0.1973 0.082 Uiso 1 1 calc R U . . .
C164 C 0.0987(6) -0.0202(6) 0.1374(3) 0.075(3) Uani 1 1 d . . . . .
H126 H 0.0807 0.0205 0.1253 0.090 Uiso 1 1 calc R U . . .
C165 C 0.1417(7) -0.0742(7) 0.1179(3) 0.080(3) Uani 1 1 d . . . . .
H127 H 0.1576 -0.0761 0.0907 0.096 Uiso 1 1 calc R U . . .
C166 C 0.1578(7) -0.1266(6) 0.1462(3) 0.076(3) Uani 1 1 d . . . . .
H128 H 0.1862 -0.1692 0.1417 0.091 Uiso 1 1 calc R U . . .
C167 C 0.2250(6) 0.2096(5) 0.1732(3) 0.069(3) Uani 1 1 d . . . . .
C168 C 0.2738(7) 0.2275(6) 0.1884(4) 0.094(4) Uani 1 1 d . . . . .
H129 H 0.3009 0.2443 0.1736 0.112 Uiso 1 1 calc R U . . .
C169 C 0.2746(9) 0.2150(7) 0.2321(4) 0.103(6) Uani 1 1 d . . . . .
H130 H 0.3033 0.2218 0.2512 0.124 Uiso 1 1 calc R U . . .
C170 C 0.2270(10) 0.1918(6) 0.2411(4) 0.100(5) Uani 1 1 d . . . . .
H131 H 0.2171 0.1801 0.2674 0.120 Uiso 1 1 calc R U . . .
C171 C 0.1958(8) 0.1883(5) 0.2055(3) 0.085(4) Uani 1 1 d . . . . .
H132 H 0.1607 0.1740 0.2032 0.102 Uiso 1 1 calc R U . . .
C172 C 0.1410(5) 0.3493(4) 0.2548(3) 0.049(2) Uani 1 1 d . . . . .
C173 C 0.0912(6) 0.3288(5) 0.2408(3) 0.061(2) Uani 1 1 d . . . . .
H133 H 0.0665 0.3111 0.2572 0.074 Uiso 1 1 calc R U . . .
C174 C 0.0851(5) 0.3395(5) 0.1980(3) 0.062(2) Uani 1 1 d . . . . .
H134 H 0.0546 0.3311 0.1812 0.075 Uiso 1 1 calc R U . . .
C175 C 0.1306(6) 0.3639(4) 0.1848(3) 0.063(3) Uani 1 1 d . . . . .
H135 H 0.1372 0.3746 0.1575 0.076 Uiso 1 1 calc R U . . .
C176 C 0.1665(5) 0.3703(5) 0.2200(3) 0.061(2) Uani 1 1 d . . . . .
H136 H 0.2010 0.3858 0.2199 0.073 Uiso 1 1 calc R U . . .
C177 C -0.0587(7) 0.3027(6) 0.1075(4) 0.076(3) Uani 1 1 d . . . . .
C178 C -0.1200(8) 0.3585(7) 0.0985(5) 0.102(4) Uani 1 1 d . . . . .
H137 H -0.1391 0.3759 0.0727 0.123 Uiso 1 1 calc R U . . .
C179 C -0.1450(9) 0.3810(7) 0.1382(6) 0.106(5) Uani 1 1 d . U . . .
H138 H -0.1850 0.4180 0.1427 0.128 Uiso 1 1 calc R U . . .
C180 C -0.1050(8) 0.3436(8) 0.1686(5) 0.100(5) Uani 1 1 d . U . . .
H139 H -0.1120 0.3495 0.1969 0.120 Uiso 1 1 calc R U . . .
C181 C -0.0505(7) 0.2939(7) 0.1495(4) 0.083(4) Uani 1 1 d . . . . .
H140 H -0.0145 0.2603 0.1631 0.099 Uiso 1 1 calc R U . . .
C182 C -0.2298(6) 0.2933(7) 0.1569(4) 0.079(3) Uani 1 1 d . . . . .
C183 C -0.2371(9) 0.2999(10) 0.1148(5) 0.111(5) Uani 1 1 d . . . . .
H141 H -0.2716 0.3324 0.0996 0.134 Uiso 1 1 calc R U . . .
C184 C -0.1805(9) 0.2463(10) 0.0995(5) 0.120(6) Uani 1 1 d . . . . .
H142 H -0.1716 0.2378 0.0715 0.145 Uiso 1 1 calc R U . . .
C185 C -0.1392(8) 0.2076(8) 0.1321(5) 0.100(5) Uani 1 1 d . . . . .
H143 H -0.0993 0.1698 0.1299 0.120 Uiso 1 1 calc R U . . .
C186 C -0.1708(8) 0.2379(6) 0.1685(5) 0.096(4) Uani 1 1 d . . . . .
H144 H -0.1555 0.2240 0.1955 0.115 Uiso 1 1 calc R U . . .
C187 C 0.1962(5) -0.0573(5) 0.3521(3) 0.057(2) Uani 1 1 d . . . . .
C188 C 0.1789(6) -0.0039(5) 0.3259(3) 0.062(3) Uani 1 1 d . . . . .
H145 H 0.1420 0.0123 0.3071 0.074 Uiso 1 1 calc R U . . .
C189 C 0.2276(6) 0.0200(6) 0.3334(3) 0.070(3) Uani 1 1 d . . . . .
H146 H 0.2295 0.0554 0.3197 0.084 Uiso 1 1 calc R U . . .
C190 C 0.2721(6) -0.0152(6) 0.3636(4) 0.075(3) Uani 1 1 d . . . . .
H147 H 0.3088 -0.0077 0.3742 0.090 Uiso 1 1 calc R U . . .
C191 C 0.2536(6) -0.0648(5) 0.3762(4) 0.071(3) Uani 1 1 d . . . . .
H148 H 0.2752 -0.0962 0.3965 0.086 Uiso 1 1 calc R U . . .
C192 C 0.1567(5) 0.0960(5) 0.4200(3) 0.056(2) Uani 1 1 d . . . . .
C193 C 0.1003(5) 0.1079(5) 0.3936(3) 0.063(3) Uani 1 1 d . . . . .
H149 H 0.0831 0.1407 0.3736 0.075 Uiso 1 1 calc R U . . .
C194 C 0.0742(5) 0.0627(5) 0.4022(3) 0.065(3) Uani 1 1 d . . . . .
H150 H 0.0361 0.0601 0.3895 0.078 Uiso 1 1 calc R U . . .
C195 C 0.1154(6) 0.0223(5) 0.4331(3) 0.068(3) Uani 1 1 d . . . . .
H151 H 0.1107 -0.0132 0.4446 0.081 Uiso 1 1 calc R U . . .
C196 C 0.1653(6) 0.0439(5) 0.4441(3) 0.063(3) Uani 1 1 d . . . . .
H152 H 0.1990 0.0257 0.4646 0.075 Uiso 1 1 calc R U . . .
C197 C -0.1550(6) 0.0009(5) 0.2402(3) 0.062(2) Uani 1 1 d . . . . .
C198 C -0.2241(5) 0.0181(5) 0.2348(3) 0.066(3) Uani 1 1 d . . . . .
H153 H -0.2478 -0.0076 0.2397 0.079 Uiso 1 1 calc R U . . .
C199 C -0.2538(6) 0.0821(5) 0.2205(3) 0.065(3) Uani 1 1 d . . . . .
H154 H -0.3005 0.1066 0.2142 0.078 Uiso 1 1 calc R U . . .
C200 C -0.1996(6) 0.1012(5) 0.2177(3) 0.062(2) Uani 1 1 d . . . . .
H155 H -0.2038 0.1411 0.2083 0.075 Uiso 1 1 calc R U . . .
C201 C -0.1374(6) 0.0512(5) 0.2312(3) 0.067(3) Uani 1 1 d . . . . .
H156 H -0.0936 0.0518 0.2336 0.080 Uiso 1 1 calc R U . . .
C202 C -0.2646(5) 0.1485(5) 0.3115(3) 0.063(2) Uani 1 1 d . . . . .
C203 C -0.2844(7) 0.0997(5) 0.3209(3) 0.077(3) Uani 1 1 d . . . . .
H157 H -0.3291 0.1013 0.3189 0.092 Uiso 1 1 calc R U . . .
C204 C -0.2233(7) 0.0469(6) 0.3343(4) 0.085(4) Uani 1 1 d . . . . .
H158 H -0.2209 0.0073 0.3432 0.102 Uiso 1 1 calc R U . . .
C205 C -0.1670(6) 0.0646(5) 0.3318(3) 0.080(4) Uani 1 1 d . . . . .
H159 H -0.1208 0.0388 0.3386 0.096 Uiso 1 1 calc R U . . .
C206 C -0.1922(5) 0.1266(5) 0.3176(3) 0.065(3) Uani 1 1 d . . . . .
H160 H -0.1660 0.1501 0.3127 0.079 Uiso 1 1 calc R U . . .
C207 C -0.0354(6) 0.3603(6) 0.3795(5) 0.089(4) Uani 1 1 d . . . . .
C208 C -0.0962(6) 0.4086(6) 0.3914(6) 0.103(5) Uani 1 1 d . . . . .
H161 H -0.1020 0.4343 0.4140 0.123 Uiso 1 1 calc R U . . .
C209 C -0.1475(7) 0.4125(8) 0.3638(8) 0.136(8) Uani 1 1 d . . . . .
H162 H -0.1946 0.4402 0.3651 0.163 Uiso 1 1 calc R U . . .
C210 C -0.1169(8) 0.3685(9) 0.3342(7) 0.120(7) Uani 1 1 d . . . . .
H163 H -0.1397 0.3625 0.3114 0.144 Uiso 1 1 calc R U . . .
C211 C -0.0458(7) 0.3337(6) 0.3434(4) 0.088(4) Uani 1 1 d . . . . .
H164 H -0.0129 0.3003 0.3288 0.105 Uiso 1 1 calc R U . . .
C212 C -0.1813(5) 0.2907(5) 0.3984(3) 0.065(3) Uani 1 1 d . . . . .
C213 C -0.1701(6) 0.3159(6) 0.4350(4) 0.086(4) Uani 1 1 d . . . . .
H165 H -0.2027 0.3488 0.4500 0.103 Uiso 1 1 calc R U . . .
C214 C -0.0980(6) 0.2804(7) 0.4443(5) 0.091(4) Uani 1 1 d . . . . .
H166 H -0.0749 0.2864 0.4669 0.109 Uiso 1 1 calc R U . . .
C215 C -0.0677(5) 0.2357(5) 0.4147(4) 0.076(3) Uani 1 1 d . . . . .
H167 H -0.0215 0.2059 0.4142 0.091 Uiso 1 1 calc R U . . .
C216 C -0.1194(5) 0.2434(5) 0.3855(3) 0.062(2) Uani 1 1 d . . . . .
H168 H -0.1129 0.2205 0.3615 0.074 Uiso 1 1 calc R U . . .
C217 C -0.0260(8) 0.1743(8) 0.2612(5) 0.107(4) Uani 1 1 d . U . . .
H169 H -0.0763 0.2013 0.2608 0.128 Uiso 1 1 calc R U . . .
Cl1 Cl -0.0107(3) 0.1284(2) 0.21834(14) 0.1293(15) Uani 1 1 d . U . . .
Cl2 Cl -0.0116(3) 0.1338(3) 0.30571(15) 0.1469(19) Uani 1 1 d . U . . .
Cl3 Cl 0.0122(6) 0.2235(5) 0.2530(3) 0.261(5) Uani 1 1 d . U . . .
Br5 Br 0.09677(6) 0.14505(5) 0.13074(3) 0.0691(3) Uani 1 1 d . . . . .
Br6 Br 0.02956(5) -0.03414(5) 0.28691(3) 0.0618(2) Uani 1 1 d . . . . .
Br7 Br 0.13785(5) 0.22972(5) 0.34050(3) 0.0591(2) Uani 1 1 d . . . . .
Br8 Br -0.20389(5) 0.28003(6) 0.27848(4) 0.0714(3) Uani 1 1 d . . . . .
C218 C 0.3962(10) -0.0327(13) 0.2230(6) 0.153(9) Uani 1 1 d . . . . .
H170 H 0.3698 -0.0489 0.2056 0.184 Uiso 1 1 calc R U . . .
Cl4 Cl 0.3930(6) -0.0627(4) 0.2702(2) 0.249(5) Uani 1 1 d . . . . .
Cl5 Cl 0.3463(3) 0.0493(2) 0.22277(13) 0.1249(14) Uani 1 1 d . . . . .
Cl6 Cl 0.4657(6) -0.0451(6) 0.1972(7) 0.431(13) Uani 1 1 d . . . . .
C219 C -0.3548(8) 0.5036(7) 0.4555(5) 0.105(5) Uani 1 1 d . . . . .
H171 H -0.3810 0.4812 0.4443 0.126 Uiso 1 1 calc R U . . .
Cl7 Cl -0.4140(4) 0.5830(3) 0.4630(3) 0.190(3) Uani 1 1 d . . . . .
Cl8 Cl -0.3202(3) 0.4684(3) 0.49719(16) 0.1334(15) Uani 1 1 d . . . . .
Cl9 Cl -0.2944(5) 0.5029(5) 0.41902(18) 0.235(5) Uani 1 1 d . . . . .
C220 C 0.3691(11) -0.2520(8) 0.4539(6) 0.134(6) Uani 1 1 d . . . . .
H172 H 0.3297 -0.2209 0.4380 0.161 Uiso 1 1 calc R U . . .
Cl10 Cl 0.4339(6) -0.3007(4) 0.4234(2) 0.256(5) Uani 1 1 d . . . . .
Cl11 Cl 0.4053(6) -0.2179(7) 0.4848(5) 0.373(10) Uani 1 1 d . . . . .
Cl12 Cl 0.3448(5) -0.2970(4) 0.4879(3) 0.228(4) Uani 1 1 d . . . . .
C221 C -0.2516(17) -0.1028(8) 0.3370(7) 0.267(10) Uani 1 1 d D U . . .
H173 H -0.2098 -0.1002 0.3249 0.320 Uiso 1 1 calc R U . . .
Cl13 Cl -0.3292(6) -0.0495(5) 0.3124(4) 0.271(5) Uani 1 1 d D U . . .
Cl14 Cl -0.2504(6) -0.1780(6) 0.3334(5) 0.315(6) Uani 1 1 d D U . . .
Cl15 Cl -0.2609(7) -0.0865(6) 0.3905(5) 0.309(6) Uani 1 1 d D U . . .
C222 C 0.2304(9) -0.1357(10) 0.5331(5) 0.145(9) Uani 1 1 d . . . . .
H174 H 0.2791 -0.1666 0.5359 0.174 Uiso 1 1 calc R U . . .
Cl16 Cl 0.2127(3) -0.1214(3) 0.48434(15) 0.1502(19) Uani 1 1 d . . . . .
Cl17 Cl 0.2232(4) -0.0561(3) 0.5525(2) 0.172(2) Uani 1 1 d . . . . .
Cl18 Cl 0.1861(3) -0.1541(3) 0.5652(2) 0.200(3) Uani 1 1 d . . . . .
Cl19 Cl 0.0661(2) -0.0008(2) -0.13393(12) 0.1039(11) Uani 1 1 d D U . . .
Cl20 Cl 0.1681(4) 0.0487(3) -0.1410(2) 0.184(3) Uani 1 1 d D U . . .
Cl21 Cl 0.1527(4) 0.0051(4) -0.0682(2) 0.197(3) Uani 1 1 d D U . . .
C223 C 0.1509(7) -0.0134(8) -0.1205(4) 0.122(4) Uani 1 1 d D U . . .
H175 H 0.1862 -0.0555 -0.1274 0.146 Uiso 1 1 calc R U . . .
Cl22 Cl 0.5257(7) 0.1707(6) 0.2001(3) 0.273(5) Uani 1 1 d . U . . .
Cl23 Cl 0.4561(4) 0.1488(4) 0.2656(4) 0.277(5) Uani 1 1 d . U . . .
Cl24 Cl 0.5708(6) 0.0518(5) 0.2373(6) 0.339(7) Uani 1 1 d . U . . .
C224 C 0.5318(10) 0.1304(11) 0.2438(8) 0.150(5) Uani 1 1 d . U . . .
H176 H 0.5607 0.1414 0.2627 0.180 Uiso 1 1 calc R U . . .

loop_
_atom_site_aniso_label
_atom_site_aniso_U_11
_atom_site_aniso_U_22
_atom_site_aniso_U_33
_atom_site_aniso_U_23
_atom_site_aniso_U_13
_atom_site_aniso_U_12
Pt1 0.0524(2) 0.0600(2) 0.04144(18) -0.00058(15) 0.00363(15) -0.02654(17)
Pt2 0.0588(2) 0.04522(19) 0.04268(18) 0.00302(14) 0.00116(15) -0.02367(16)
Pt3 0.04070(18) 0.04609(18) 0.04263(17) -0.00272(13) -0.00196(13) -0.02160(14)
Pt4 0.0403(2) 0.0627(2) 0.0704(2) 0.00112(18) 0.00787(17) -0.02210(17)
Br1 0.0718(7) 0.0641(6) 0.0677(6) -0.0088(5) 0.0023(5) -0.0324(5)
Br2 0.0622(6) 0.0713(6) 0.0517(5) -0.0029(4) 0.0065(4) -0.0308(5)
Br3 0.0477(5) 0.0537(5) 0.0534(5) -0.0024(4) 0.0065(4) -0.0224(4)
Br4 0.0584(6) 0.0707(7) 0.1066(9) -0.0121(6) 0.0183(6) -0.0351(5)
P1 0.0513(14) 0.0625(15) 0.0539(14) 0.0043(11) 0.0054(11) -0.0221(11)
P2 0.0552(14) 0.0613(15) 0.0522(13) 0.0049(11) 0.0016(11) -0.0290(12)
P3 0.0566(14) 0.0657(15) 0.0458(12) -0.0026(11) 0.0013(10) -0.0297(12)
P4 0.0673(15) 0.0531(13) 0.0433(12) 0.0012(10) 0.0004(11) -0.0325(12)
P5 0.0621(15) 0.0447(12) 0.0485(13) 0.0019(10) 0.0047(11) -0.0193(11)
P6 0.0633(15) 0.0426(12) 0.0473(12) 0.0014(9) -0.0038(10) -0.0236(11)
P7 0.0472(13) 0.0531(13) 0.0479(12) 0.0050(10) -0.0061(10) -0.0217(10)
P8 0.0403(12) 0.0546(13) 0.0521(12) -0.0094(10) 0.0060(9) -0.0230(10)
P9 0.0443(12) 0.0434(11) 0.0490(12) -0.0038(9) -0.0012(9) -0.0225(9)
P10 0.0373(12) 0.0640(15) 0.0653(15) -0.0072(12) 0.0033(10) -0.0247(11)
P11 0.0363(12) 0.0700(16) 0.0629(15) 0.0053(12) -0.0010(10) -0.0198(11)
P12 0.0666(18) 0.077(2) 0.096(2) 0.0179(17) 0.0240(16) -0.0199(15)
Fe1 0.0673(9) 0.0713(9) 0.0468(7) 0.0081(6) -0.0013(6) -0.0382(7)
Fe2 0.0773(10) 0.0560(8) 0.0504(7) -0.0061(6) -0.0145(7) -0.0204(7)
Fe3 0.0666(10) 0.0936(12) 0.0809(11) -0.0223(9) 0.0237(8) -0.0392(9)
Fe4 0.0540(8) 0.0511(7) 0.0520(7) 0.0009(6) 0.0043(6) -0.0272(6)
Fe5 0.0625(9) 0.0524(8) 0.0555(8) 0.0001(6) -0.0008(6) -0.0192(6)
Fe6 0.0404(8) 0.0666(9) 0.1259(14) -0.0159(9) -0.0151(8) -0.0221(7)
C1 0.052(6) 0.056(6) 0.081(7) 0.020(5) 0.003(5) -0.017(5)
O1 0.075(5) 0.085(6) 0.097(6) 0.036(5) 0.024(5) -0.007(5)
N1 0.062(5) 0.070(5) 0.049(4) 0.009(4) 0.008(4) -0.030(4)
C2 0.057(6) 0.072(7) 0.056(6) -0.003(5) -0.006(5) -0.027(5)
O2 0.082(5) 0.086(6) 0.097(6) 0.015(5) -0.026(4) -0.052(5)
N2 0.073(6) 0.058(5) 0.051(5) -0.005(4) -0.003(4) -0.021(4)
C3 0.066(6) 0.055(6) 0.064(6) -0.010(5) 0.006(5) -0.028(5)
O3 0.070(5) 0.093(6) 0.082(6) 0.001(5) -0.002(4) 0.003(5)
N3 0.063(5) 0.068(5) 0.068(6) -0.010(4) 0.020(4) -0.028(4)
C4 0.062(6) 0.051(5) 0.049(5) -0.004(4) -0.001(4) -0.028(4)
O4 0.076(5) 0.063(4) 0.073(5) 0.007(4) -0.014(4) -0.035(4)
N4 0.055(5) 0.054(5) 0.068(5) 0.001(4) 0.003(4) -0.029(4)
C5 0.070(6) 0.059(6) 0.041(5) -0.001(4) 0.007(4) -0.034(5)
O5 0.099(6) 0.073(5) 0.065(5) -0.008(4) 0.023(4) -0.036(4)
N5 0.062(5) 0.051(4) 0.047(4) 0.006(3) 0.007(3) -0.029(4)
C6 0.070(7) 0.068(7) 0.051(5) 0.009(5) -0.011(5) -0.035(5)
O6 0.080(5) 0.056(4) 0.137(8) 0.007(5) -0.033(5) -0.034(4)
N6 0.051(4) 0.049(4) 0.064(5) 0.007(4) 0.000(4) -0.019(3)
C7 0.050(5) 0.041(5) 0.069(6) -0.001(4) 0.008(5) -0.018(4)
O7 0.087(5) 0.082(5) 0.059(4) 0.030(4) -0.020(4) -0.046(4)
N7 0.060(5) 0.051(4) 0.044(4) 0.009(3) -0.004(3) -0.031(4)
C8 0.042(5) 0.054(6) 0.093(8) -0.009(5) -0.007(5) -0.025(4)
O8 0.048(4) 0.084(5) 0.127(7) -0.035(5) 0.016(4) -0.026(4)
N8 0.048(5) 0.060(5) 0.108(7) -0.011(5) -0.018(5) -0.029(4)
C9 0.041(5) 0.039(4) 0.053(5) -0.004(4) -0.002(4) -0.016(4)
O9 0.077(4) 0.052(4) 0.056(4) 0.002(3) -0.001(3) -0.039(3)
N9 0.062(5) 0.046(4) 0.047(4) -0.004(3) -0.003(3) -0.028(4)
C10 0.054(6) 0.093(8) 0.063(6) -0.015(6) 0.001(5) -0.038(6)
O10 0.046(4) 0.131(7) 0.081(5) -0.038(5) 0.003(4) -0.021(4)
N10 0.036(4) 0.074(5) 0.085(6) -0.027(5) 0.007(4) -0.023(4)
C11 0.051(6) 0.054(5) 0.053(5) -0.001(4) -0.003(4) -0.015(4)
O11 0.056(4) 0.073(5) 0.086(5) 0.006(4) -0.006(4) -0.037(4)
N11 0.037(4) 0.059(5) 0.061(5) 0.000(4) 0.005(3) -0.014(3)
C12 0.049(7) 0.104(10) 0.106(10) 0.032(8) 0.003(7) -0.011(6)
O12 0.085(7) 0.170(11) 0.091(7) 0.038(7) -0.002(6) -0.020(7)
N12 0.050(5) 0.107(8) 0.068(6) 0.000(5) 0.009(4) -0.037(5)
C13 0.060(6) 0.079(7) 0.072(7) -0.006(6) 0.017(5) -0.032(6)
C14 0.070(7) 0.073(7) 0.074(7) 0.002(6) 0.015(6) -0.034(6)
C15 0.064(7) 0.084(8) 0.083(8) -0.018(6) 0.020(6) -0.017(6)
C16 0.076(9) 0.142(13) 0.088(10) -0.050(9) 0.035(8) -0.026(9)
C17 0.090(10) 0.141(13) 0.066(8) -0.017(8) -0.003(7) -0.021(9)
C18 0.069(8) 0.144(13) 0.059(7) -0.023(7) 0.023(6) -0.034(8)
C19 0.056(6) 0.069(6) 0.054(5) -0.006(5) 0.013(4) -0.023(5)
C20 0.067(7) 0.089(8) 0.044(5) 0.006(5) 0.003(5) -0.030(6)
C21 0.082(8) 0.105(9) 0.063(7) -0.003(6) -0.017(6) -0.048(7)
C22 0.055(7) 0.129(12) 0.104(10) 0.005(9) -0.002(7) -0.042(8)
C23 0.060(6) 0.079(7) 0.079(8) -0.016(6) 0.008(6) -0.036(6)
C24 0.058(6) 0.076(7) 0.072(7) -0.005(6) 0.009(5) -0.025(5)
C25 0.062(6) 0.071(7) 0.057(6) 0.013(5) 0.010(5) -0.032(5)
C26 0.094(9) 0.061(7) 0.112(10) -0.009(7) 0.029(8) -0.039(6)
C27 0.108(10) 0.111(11) 0.114(11) -0.005(9) 0.032(9) -0.070(9)
C28 0.102(10) 0.115(11) 0.107(11) 0.037(9) 0.025(9) -0.052(9)
C29 0.088(9) 0.101(10) 0.082(8) 0.010(7) 0.010(7) -0.047(8)
C30 0.081(8) 0.084(8) 0.052(6) 0.015(5) 0.005(5) -0.037(6)
C31 0.058(6) 0.067(6) 0.059(6) 0.018(5) -0.015(5) -0.035(5)
C32 0.065(6) 0.050(5) 0.050(5) 0.000(4) -0.001(4) -0.021(4)
C33 0.072(7) 0.075(7) 0.068(7) -0.003(6) 0.006(5) -0.026(6)
C34 0.084(9) 0.079(8) 0.090(9) 0.010(7) -0.015(7) -0.027(7)
C35 0.095(10) 0.081(9) 0.101(11) 0.043(8) -0.012(8) -0.015(7)
C36 0.098(9) 0.069(7) 0.073(7) 0.018(6) -0.006(6) -0.032(7)
C37 0.068(6) 0.072(6) 0.042(5) 0.010(4) -0.007(4) -0.039(5)
C38 0.069(7) 0.106(9) 0.054(6) -0.001(6) 0.002(5) -0.037(7)
C39 0.095(9) 0.125(12) 0.056(7) -0.012(7) 0.019(6) -0.054(9)
C40 0.127(12) 0.106(11) 0.058(7) -0.007(8) 0.005(7) -0.060(10)
C41 0.21(2) 0.103(12) 0.062(8) 0.033(8) -0.016(10) -0.070(13)
C42 0.122(12) 0.101(10) 0.059(7) 0.017(7) -0.004(7) -0.031(9)
C43 0.069(7) 0.075(7) 0.060(6) -0.008(5) 0.001(5) -0.040(6)
C44 0.133(12) 0.192(16) 0.046(6) 0.013(8) -0.013(7) -0.128(13)
C45 0.170(17) 0.20(2) 0.067(8) 0.014(10) -0.021(9) -0.136(16)
C46 0.100(10) 0.121(12) 0.098(10) -0.002(9) -0.015(8) -0.074(9)
C47 0.089(9) 0.103(10) 0.080(8) 0.006(7) 0.016(7) -0.052(8)
C48 0.103(9) 0.106(9) 0.049(6) 0.008(6) -0.003(6) -0.064(8)
C49 0.084(7) 0.053(6) 0.050(5) 0.000(4) -0.004(5) -0.029(5)
C50 0.104(10) 0.092(9) 0.105(10) 0.053(8) -0.037(8) -0.056(8)
C51 0.099(11) 0.086(10) 0.166(16) 0.054(11) -0.039(11) -0.031(9)
C52 0.129(13) 0.067(8) 0.121(12) 0.036(8) -0.029(10) -0.042(9)
C53 0.179(17) 0.094(10) 0.107(11) 0.046(9) -0.043(11) -0.094(12)
C54 0.114(10) 0.090(9) 0.087(8) 0.037(7) -0.033(7) -0.070(8)
C55 0.069(6) 0.075(7) 0.044(5) -0.007(4) 0.009(4) -0.048(5)
C56 0.080(7) 0.058(6) 0.047(5) 0.002(4) 0.009(5) -0.028(5)
C57 0.069(7) 0.067(6) 0.074(7) -0.022(5) 0.007(5) -0.035(5)
C58 0.088(9) 0.091(9) 0.074(8) -0.011(7) 0.021(6) -0.053(8)
C59 0.119(10) 0.130(12) 0.039(5) -0.010(6) 0.005(6) -0.091(10)
C60 0.092(8) 0.084(8) 0.057(6) -0.009(5) 0.017(6) -0.055(7)
C61 0.063(6) 0.042(5) 0.057(5) 0.000(4) -0.002(4) -0.015(4)
C62 0.108(10) 0.066(7) 0.102(10) -0.009(7) 0.027(8) -0.042(7)
C63 0.114(11) 0.040(6) 0.127(12) -0.002(6) 0.025(9) -0.021(6)
C64 0.100(10) 0.043(6) 0.112(10) -0.008(6) 0.002(8) -0.020(6)
C65 0.101(9) 0.043(6) 0.112(10) 0.027(6) 0.005(8) -0.027(6)
C66 0.090(8) 0.055(6) 0.073(7) 0.018(5) -0.009(6) -0.028(6)
C67 0.056(6) 0.055(5) 0.053(5) -0.002(4) 0.003(4) -0.016(4)
C68 0.074(7) 0.098(9) 0.056(6) 0.009(6) -0.008(5) -0.047(7)
C69 0.067(7) 0.103(10) 0.082(8) -0.004(7) 0.000(6) -0.037(7)
C70 0.086(9) 0.097(9) 0.128(12) -0.020(9) -0.017(9) -0.025(8)
C71 0.081(9) 0.085(9) 0.166(15) 0.001(9) -0.046(9) -0.009(7)
C72 0.083(9) 0.067(7) 0.105(10) 0.005(7) -0.033(7) -0.013(6)
C73 0.086(8) 0.055(6) 0.071(7) -0.001(5) 0.009(6) -0.043(6)
C74 0.089(8) 0.061(7) 0.100(9) -0.012(6) 0.003(7) -0.045(6)
C75 0.132(13) 0.078(9) 0.121(12) -0.005(8) -0.006(10) -0.069(9)
C76 0.130(13) 0.103(12) 0.145(15) 0.004(11) 0.009(11) -0.079(11)
C77 0.125(12) 0.084(9) 0.103(10) 0.024(8) -0.001(9) -0.061(9)
C78 0.103(9) 0.056(6) 0.087(8) 0.007(6) 0.016(7) -0.046(6)
C79 0.061(6) 0.058(6) 0.055(5) -0.011(4) -0.004(4) -0.028(5)
C80 0.081(7) 0.081(7) 0.056(6) 0.002(5) -0.006(5) -0.041(6)
C81 0.084(8) 0.098(9) 0.059(6) -0.001(6) 0.006(6) -0.046(7)
C82 0.111(11) 0.124(12) 0.051(6) -0.026(7) 0.004(6) -0.055(9)
C83 0.101(10) 0.099(10) 0.069(8) -0.028(7) 0.005(7) -0.023(8)
C84 0.099(9) 0.061(6) 0.056(6) -0.010(5) -0.002(6) -0.030(6)
C85 0.062(6) 0.065(6) 0.056(6) -0.002(5) -0.009(5) -0.023(5)
C86 0.103(10) 0.090(9) 0.064(7) 0.004(6) -0.016(6) -0.046(8)
C87 0.160(17) 0.21(2) 0.070(9) -0.003(11) -0.035(10) -0.109(17)
C88 0.147(17) 0.27(3) 0.086(12) -0.019(14) -0.034(11) -0.132(19)
C89 0.072(8) 0.129(12) 0.111(11) -0.016(9) -0.026(8) -0.053(8)
C90 0.049(6) 0.085(8) 0.080(7) -0.004(6) -0.005(5) -0.023(5)
C91 0.068(6) 0.048(5) 0.050(5) 0.007(4) -0.001(4) -0.026(4)
C92 0.056(6) 0.052(5) 0.073(7) -0.001(5) 0.007(5) -0.021(4)
C93 0.091(9) 0.071(7) 0.091(9) -0.012(6) 0.026(7) -0.030(7)
C94 0.076(9) 0.089(10) 0.115(12) -0.020(9) 0.030(8) 0.000(7)
C95 0.069(9) 0.088(10) 0.130(13) -0.014(9) 0.024(9) 0.020(7)
C96 0.068(8) 0.088(9) 0.081(8) 0.011(7) -0.005(6) -0.009(6)
C97 0.053(5) 0.073(6) 0.052(5) -0.014(5) 0.006(4) -0.038(5)
C98 0.068(7) 0.085(7) 0.064(6) -0.027(6) 0.010(5) -0.039(6)
C99 0.086(9) 0.095(9) 0.064(7) -0.041(6) 0.014(6) -0.033(7)
C100 0.106(11) 0.121(12) 0.115(11) -0.070(10) 0.027(9) -0.068(9)
C101 0.081(9) 0.148(13) 0.131(12) -0.089(11) 0.039(8) -0.077(9)
C102 0.073(8) 0.133(11) 0.081(8) -0.056(8) 0.012(6) -0.064(8)
C103 0.055(6) 0.070(6) 0.060(6) -0.012(5) 0.019(5) -0.024(5)
C104 0.068(7) 0.079(7) 0.077(7) 0.005(6) 0.017(5) -0.045(6)
C105 0.114(11) 0.131(12) 0.087(10) -0.006(9) 0.029(8) -0.084(10)
C106 0.139(14) 0.104(12) 0.115(13) 0.018(10) 0.031(11) -0.060(11)
C107 0.154(15) 0.117(12) 0.061(8) 0.012(8) 0.008(8) -0.064(11)
C108 0.105(10) 0.108(10) 0.070(8) 0.016(7) -0.003(7) -0.054(8)
C109 0.049(5) 0.065(6) 0.051(5) -0.009(4) 0.001(4) -0.026(4)
C110 0.075(7) 0.064(6) 0.060(6) -0.004(5) -0.001(5) -0.044(5)
C111 0.080(8) 0.056(6) 0.075(7) -0.017(5) 0.020(6) -0.038(5)
C112 0.069(8) 0.102(10) 0.104(9) -0.032(8) 0.002(7) -0.057(7)
C113 0.055(6) 0.077(7) 0.083(7) -0.009(6) -0.003(5) -0.032(5)
C114 0.063(6) 0.069(6) 0.073(6) -0.004(5) -0.020(5) -0.034(5)
C115 0.051(5) 0.047(5) 0.061(5) 0.007(4) 0.005(4) -0.022(4)
C116 0.054(6) 0.081(7) 0.072(7) 0.007(6) -0.007(5) -0.023(5)
C117 0.069(9) 0.116(13) 0.129(14) 0.038(11) 0.004(9) -0.015(8)
C118 0.097(9) 0.059(7) 0.154(13) 0.015(8) 0.052(8) -0.007(7)
C119 0.099(8) 0.048(6) 0.135(12) -0.010(7) 0.063(8) -0.012(6)
C120 0.102(8) 0.047(5) 0.064(6) -0.006(5) 0.017(6) -0.043(6)
C121 0.041(5) 0.077(7) 0.082(7) -0.014(6) 0.013(5) -0.030(5)
C122 0.067(6) 0.074(7) 0.067(6) -0.024(5) -0.002(5) -0.039(5)
C123 0.069(7) 0.105(10) 0.082(8) -0.053(8) 0.015(6) -0.039(7)
C124 0.055(7) 0.088(9) 0.101(10) -0.046(8) 0.016(6) -0.030(6)
C125 0.080(9) 0.072(8) 0.129(12) -0.032(8) 0.007(8) -0.037(7)
C126 0.053(6) 0.086(8) 0.097(9) -0.011(7) 0.014(6) -0.034(6)
C127 0.048(5) 0.066(6) 0.051(5) -0.001(4) -0.004(4) -0.027(4)
C128 0.051(6) 0.065(6) 0.062(6) 0.002(5) -0.003(4) -0.020(5)
C129 0.076(8) 0.080(8) 0.074(7) 0.010(6) 0.002(6) -0.031(6)
C130 0.083(8) 0.065(7) 0.078(7) 0.005(6) 0.002(6) -0.033(6)
C131 0.072(7) 0.100(9) 0.077(7) -0.002(6) 0.012(6) -0.060(7)
C132 0.044(5) 0.081(7) 0.058(6) -0.010(5) 0.003(4) -0.029(5)
C133 0.040(5) 0.080(7) 0.063(6) -0.002(5) 0.005(4) -0.018(5)
C134 0.051(6) 0.093(8) 0.096(8) 0.026(7) -0.022(6) -0.033(6)
C135 0.054(7) 0.117(11) 0.088(8) 0.013(8) 0.000(6) -0.045(7)
C136 0.037(6) 0.129(12) 0.101(10) 0.016(9) 0.004(6) -0.019(7)
C137 0.061(7) 0.103(10) 0.082(8) 0.001(7) 0.011(6) -0.025(7)
C138 0.054(6) 0.078(7) 0.078(7) 0.020(6) -0.003(5) -0.023(5)
C139 0.038(5) 0.105(9) 0.064(6) 0.001(6) 0.003(5) -0.029(5)
C140 0.075(8) 0.091(8) 0.066(7) -0.005(6) 0.006(6) -0.041(7)
C141 0.104(11) 0.122(12) 0.080(9) -0.017(8) 0.004(8) -0.060(9)
C142 0.110(13) 0.22(2) 0.064(8) -0.009(11) 0.004(9) -0.085(15)
C143 0.067(10) 0.21(2) 0.096(12) 0.011(12) -0.024(9) -0.034(11)
C144 0.069(8) 0.116(11) 0.089(9) 0.012(8) -0.014(7) -0.023(7)
C145 0.075(6) 0.112(8) 0.125(9) 0.059(7) 0.031(5) -0.004(6)
C146 0.088(8) 0.141(11) 0.149(10) 0.053(8) 0.011(6) -0.006(7)
C147 0.102(9) 0.181(15) 0.167(13) 0.046(11) 0.004(8) 0.021(9)
C148 0.115(11) 0.168(14) 0.169(13) 0.053(10) 0.031(8) 0.003(9)
C149 0.106(9) 0.140(11) 0.150(12) 0.058(9) 0.041(7) 0.013(8)
C150 0.106(8) 0.106(9) 0.139(10) 0.057(7) 0.039(6) 0.000(6)
C151 0.121(12) 0.105(10) 0.096(10) 0.004(8) 0.048(9) -0.059(9)
C152 0.088(10) 0.124(12) 0.095(10) -0.009(8) 0.034(8) -0.064(9)
C153 0.135(15) 0.136(16) 0.158(17) -0.034(13) 0.069(13) -0.085(13)
C154 0.16(2) 0.076(12) 0.28(3) 0.000(15) 0.10(2) -0.056(13)
C155 0.21(3) 0.123(18) 0.24(3) 0.042(18) 0.09(2) -0.076(19)
C156 0.150(15) 0.139(15) 0.129(14) 0.027(12) 0.041(12) -0.064(13)
C157 0.058(6) 0.075(7) 0.061(6) 0.012(5) -0.004(5) -0.029(5)
C158 0.065(6) 0.077(7) 0.058(6) 0.018(5) -0.004(5) -0.029(5)
C159 0.089(9) 0.112(10) 0.066(7) 0.028(7) -0.017(6) -0.061(8)
C160 0.093(9) 0.109(10) 0.055(6) 0.009(6) 0.000(6) -0.069(8)
C161 0.080(7) 0.092(8) 0.049(5) -0.003(5) 0.002(5) -0.049(6)
C162 0.067(6) 0.079(7) 0.051(5) 0.006(5) -0.001(5) -0.041(6)
C163 0.067(6) 0.057(6) 0.079(7) 0.035(5) -0.015(5) -0.027(5)
C164 0.086(8) 0.092(9) 0.062(6) 0.035(6) -0.016(6) -0.055(7)
C165 0.102(9) 0.105(10) 0.052(6) 0.007(6) 0.007(6) -0.063(8)
C166 0.094(9) 0.089(8) 0.065(7) -0.002(6) -0.003(6) -0.057(7)
C167 0.087(8) 0.058(6) 0.045(5) -0.007(4) -0.015(5) -0.014(5)
C168 0.087(9) 0.081(8) 0.094(9) -0.031(7) -0.014(7) -0.014(7)
C169 0.109(11) 0.078(9) 0.068(8) -0.021(7) -0.047(8) 0.019(8)
C170 0.146(15) 0.068(8) 0.054(7) -0.004(6) -0.024(8) -0.010(9)
C171 0.134(11) 0.050(6) 0.052(6) -0.009(5) -0.003(6) -0.020(7)
C172 0.056(5) 0.047(5) 0.045(5) 0.002(4) -0.012(4) -0.022(4)
C173 0.075(7) 0.068(6) 0.045(5) -0.006(4) -0.006(5) -0.032(5)
C174 0.067(7) 0.054(6) 0.063(6) -0.001(5) -0.015(5) -0.022(5)
C175 0.086(7) 0.050(5) 0.044(5) 0.006(4) -0.012(5) -0.019(5)
C176 0.067(6) 0.063(6) 0.054(6) -0.006(5) 0.002(5) -0.029(5)
C177 0.095(9) 0.078(8) 0.072(7) -0.024(6) 0.035(6) -0.051(7)
C178 0.088(10) 0.091(10) 0.107(11) -0.003(8) 0.027(8) -0.018(8)
C179 0.113(12) 0.083(9) 0.135(13) -0.050(9) 0.066(10) -0.051(9)
C180 0.094(10) 0.124(12) 0.103(11) -0.050(9) 0.036(8) -0.064(9)
C181 0.082(8) 0.114(10) 0.070(7) -0.038(7) 0.027(6) -0.058(8)
C182 0.057(7) 0.114(10) 0.078(8) -0.022(7) 0.010(6) -0.045(7)
C183 0.100(11) 0.174(17) 0.079(9) -0.013(10) 0.015(8) -0.076(12)
C184 0.110(13) 0.191(19) 0.097(11) -0.056(13) 0.042(10) -0.096(14)
C185 0.086(10) 0.104(11) 0.127(13) -0.044(10) 0.031(9) -0.055(9)
C186 0.102(10) 0.080(9) 0.115(11) -0.030(8) 0.046(9) -0.045(8)
C187 0.061(6) 0.056(6) 0.055(5) -0.006(4) 0.013(4) -0.026(5)
C188 0.079(7) 0.056(6) 0.059(6) -0.010(5) 0.020(5) -0.036(5)
C189 0.084(8) 0.082(7) 0.058(6) -0.011(5) 0.034(6) -0.049(6)
C190 0.064(7) 0.090(8) 0.082(8) -0.010(6) 0.011(6) -0.042(6)
C191 0.060(6) 0.061(6) 0.100(8) 0.002(6) 0.004(6) -0.033(5)
C192 0.055(6) 0.069(6) 0.047(5) -0.006(4) 0.004(4) -0.029(5)
C193 0.059(6) 0.051(5) 0.082(7) -0.014(5) 0.010(5) -0.025(5)
C194 0.057(6) 0.069(7) 0.075(7) -0.007(5) 0.014(5) -0.032(5)
C195 0.085(8) 0.077(7) 0.060(6) -0.005(5) 0.015(5) -0.053(6)
C196 0.077(7) 0.071(6) 0.045(5) 0.006(5) 0.010(5) -0.036(5)
C197 0.082(7) 0.051(6) 0.058(6) -0.001(4) 0.005(5) -0.032(5)
C198 0.062(7) 0.054(6) 0.071(6) 0.008(5) -0.013(5) -0.015(5)
C199 0.067(7) 0.057(6) 0.058(6) 0.001(5) -0.005(5) -0.013(5)
C200 0.075(7) 0.046(5) 0.057(6) 0.006(4) -0.003(5) -0.017(5)
C201 0.079(7) 0.053(6) 0.063(6) 0.000(5) 0.013(5) -0.022(5)
C202 0.064(6) 0.065(6) 0.057(6) -0.007(5) 0.001(5) -0.024(5)
C203 0.096(9) 0.070(7) 0.063(7) 0.012(5) 0.006(6) -0.034(6)
C204 0.094(10) 0.068(7) 0.070(7) 0.013(6) 0.011(7) -0.014(7)
C205 0.070(7) 0.068(7) 0.054(6) -0.016(5) -0.008(5) 0.019(6)
C206 0.055(6) 0.071(7) 0.062(6) -0.012(5) -0.011(5) -0.016(5)
C207 0.053(7) 0.070(7) 0.153(12) -0.008(8) -0.034(7) -0.032(6)
C208 0.057(7) 0.068(8) 0.187(16) -0.005(9) -0.042(8) -0.028(6)
C209 0.047(8) 0.094(11) 0.27(3) 0.027(14) -0.054(12) -0.030(7)
C210 0.078(10) 0.116(13) 0.185(18) 0.059(12) -0.080(11) -0.063(10)
C211 0.083(8) 0.086(9) 0.113(10) 0.021(7) -0.038(7) -0.054(7)
C212 0.058(6) 0.082(7) 0.064(6) -0.007(5) 0.006(5) -0.037(5)
C213 0.067(7) 0.094(9) 0.094(9) -0.021(7) -0.024(6) -0.028(6)
C214 0.047(6) 0.106(10) 0.120(10) -0.033(8) -0.007(6) -0.030(6)
C215 0.037(5) 0.070(7) 0.115(9) -0.013(6) -0.005(6) -0.016(5)
C216 0.039(5) 0.062(6) 0.081(7) -0.014(5) 0.007(5) -0.017(4)
C217 0.078(9) 0.117(11) 0.110(10) 0.007(8) 0.006(8) -0.026(8)
Cl1 0.185(5) 0.116(3) 0.098(3) -0.019(2) 0.010(3) -0.073(3)
Cl2 0.152(4) 0.146(4) 0.104(3) 0.005(3) 0.004(3) -0.025(3)
Cl3 0.442(14) 0.317(10) 0.195(7) -0.072(7) 0.067(8) -0.324(11)
Br5 0.0730(7) 0.0790(7) 0.0540(5) -0.0002(5) 0.0096(5) -0.0309(6)
Br6 0.0699(6) 0.0557(5) 0.0594(5) 0.0046(4) -0.0016(5) -0.0261(5)
Br7 0.0723(6) 0.0584(5) 0.0573(5) 0.0073(4) -0.0158(4) -0.0380(5)
Br8 0.0503(6) 0.0781(7) 0.0835(7) -0.0111(6) 0.0075(5) -0.0241(5)
C218 0.117(14) 0.25(3) 0.128(15) -0.067(17) 0.031(12) -0.111(17)
Cl4 0.418(14) 0.152(6) 0.173(6) 0.031(5) -0.138(8) -0.113(8)
Cl5 0.161(4) 0.116(3) 0.094(3) -0.001(2) -0.017(3) -0.053(3)
Cl6 0.197(9) 0.222(11) 0.83(4) -0.122(16) 0.228(16) -0.043(8)
C219 0.093(10) 0.097(10) 0.143(14) -0.026(10) 0.010(9) -0.056(9)
Cl7 0.163(5) 0.175(6) 0.254(8) 0.056(6) -0.066(5) -0.097(5)
Cl8 0.125(4) 0.136(4) 0.129(4) -0.011(3) 0.013(3) -0.043(3)
Cl9 0.280(9) 0.453(14) 0.099(4) -0.046(6) 0.021(5) -0.276(10)
C220 0.166(18) 0.082(10) 0.147(16) -0.010(10) -0.003(13) -0.045(11)
Cl10 0.366(13) 0.147(6) 0.148(6) -0.012(4) 0.009(7) 0.000(7)
Cl11 0.234(10) 0.52(2) 0.472(19) -0.379(18) 0.169(11) -0.240(13)
Cl12 0.213(8) 0.212(8) 0.270(10) 0.086(7) -0.049(7) -0.105(7)
C221 0.203(19) 0.252(16) 0.324(18) 0.073(13) -0.008(15) -0.081(14)
Cl13 0.237(9) 0.229(9) 0.375(14) 0.092(9) -0.046(9) -0.132(8)
Cl14 0.240(11) 0.249(10) 0.421(17) 0.045(10) 0.004(11) -0.073(9)
Cl15 0.312(14) 0.291(12) 0.327(12) 0.074(10) 0.010(10) -0.136(11)
C222 0.094(11) 0.167(17) 0.082(10) 0.031(10) 0.016(9) 0.033(11)
Cl16 0.151(4) 0.173(5) 0.099(3) 0.020(3) -0.032(3) -0.041(4)
Cl17 0.160(5) 0.181(6) 0.156(5) -0.033(4) -0.015(4) -0.049(4)
Cl18 0.134(4) 0.194(6) 0.198(6) 0.097(5) 0.028(4) -0.004(4)
Cl19 0.093(2) 0.127(3) 0.095(2) 0.011(2) -0.0058(19) -0.050(2)
Cl20 0.185(6) 0.173(5) 0.230(7) 0.019(5) -0.061(5) -0.111(5)
Cl21 0.216(7) 0.246(8) 0.166(5) -0.030(5) -0.014(5) -0.130(7)
C223 0.084(8) 0.125(10) 0.156(10) -0.031(8) 0.014(7) -0.042(7)
Cl22 0.428(15) 0.322(11) 0.194(7) 0.008(7) -0.068(8) -0.280(12)
Cl23 0.178(6) 0.208(8) 0.461(15) 0.054(9) 0.074(8) -0.104(6)
Cl24 0.231(10) 0.176(7) 0.62(2) -0.076(9) -0.025(12) -0.087(7)
C224 0.124(10) 0.164(11) 0.197(13) -0.009(9) -0.027(9) -0.093(9)

loop_
_atom_type_symbol
_atom_type_description
_atom_type_scat_dispersion_real
_atom_type_scat_dispersion_imag
_atom_type_scat_source
C C 0.0033 0.0016 'International Tables Vol C Tables 4.2.6.8 and 6.1.1.4'
H H 0.0000 0.0000 'International Tables Vol C Tables 4.2.6.8 and 6.1.1.4'
Br Br -0.2901 2.4595 'International Tables Vol C Tables 4.2.6.8 and 6.1.1.4'
Fe Fe 0.3463 0.8444 'International Tables Vol C Tables 4.2.6.8 and 6.1.1.4'
N N 0.0061 0.0033 'International Tables Vol C Tables 4.2.6.8 and 6.1.1.4'
O O 0.0106 0.0060 'International Tables Vol C Tables 4.2.6.8 and 6.1.1.4'
P P 0.1023 0.0942 'International Tables Vol C Tables 4.2.6.8 and 6.1.1.4'
Pt Pt -1.7033 8.3905 'International Tables Vol C Tables 4.2.6.8 and 6.1.1.4'
Cl Cl 0.1484 0.1585 'International Tables Vol C Tables 4.2.6.8 and 6.1.1.4'

loop_
_geom_angle_atom_site_label_1
_geom_angle_atom_site_label_2
_geom_angle_atom_site_label_3
_geom_angle
_geom_angle_site_symmetry_1
_geom_angle_site_symmetry_3
P2 Pt1 P1 93.54(9) . .
P2 Pt1 P3 95.22(9) . .
P1 Pt1 P3 164.35(9) . .
P2 Pt1 Br1 174.07(7) . .
P1 Pt1 Br1 81.25(7) . .
P3 Pt1 Br1 89.25(7) . .
P5 Pt2 P6 94.41(9) . .
P5 Pt2 P4 94.69(9) . .
P6 Pt2 P4 165.21(8) . .
P5 Pt2 Br2 172.34(7) . .
P6 Pt2 Br2 80.62(7) . .
P4 Pt2 Br2 89.05(7) . .
P8 Pt3 P9 93.50(8) . .
P8 Pt3 P7 96.47(9) . .
P9 Pt3 P7 164.00(8) . .
P8 Pt3 Br3 170.59(6) . .
P9 Pt3 Br3 80.49(6) . .
P7 Pt3 Br3 87.93(6) . .
P11 Pt4 P10 93.74(9) . .
P11 Pt4 P12 95.52(12) . .
P10 Pt4 P12 163.67(11) . .
P11 Pt4 Br4 173.59(7) . .
P10 Pt4 Br4 81.38(7) . .
P12 Pt4 Br4 88.30(11) . .
C13 P1 C19 102.2(5) . .
C13 P1 C1 102.9(5) . .
C19 P1 C1 98.9(5) . .
C13 P1 Pt1 112.7(4) . .
C19 P1 Pt1 122.7(4) . .
C1 P1 Pt1 114.9(3) . .
C31 P2 C25 102.8(5) . .
C31 P2 C2 98.2(5) . .
C25 P2 C2 105.9(5) . .
C31 P2 Pt1 120.9(3) . .
C25 P2 Pt1 112.4(4) . .
C2 P2 Pt1 114.7(3) . .
C43 P3 C37 105.8(5) . .
C43 P3 C3 98.5(5) . .
C37 P3 C3 104.9(5) . .
C43 P3 Pt1 115.8(4) . .
C37 P3 Pt1 108.3(3) . .
C3 P3 Pt1 121.9(3) . .
C49 P4 C55 104.0(5) . .
C49 P4 C4 108.0(5) . .
C55 P4 C4 96.0(4) . .
C49 P4 Pt2 108.8(3) . .
C55 P4 Pt2 116.1(3) . .
C4 P4 Pt2 122.1(3) . .
C61 P5 C67 102.8(5) . .
C61 P5 C5 105.6(4) . .
C67 P5 C5 96.8(4) . .
C61 P5 Pt2 111.2(3) . .
C67 P5 Pt2 120.7(3) . .
C5 P5 Pt2 117.6(3) . .
C79 P6 C73 104.2(5) . .
C79 P6 C6 100.9(5) . .
C73 P6 C6 101.3(5) . .
C79 P6 Pt2 119.9(3) . .
C73 P6 Pt2 114.1(4) . .
C6 P6 Pt2 113.9(3) . .
C85 P7 C91 105.3(5) . .
C85 P7 C7 108.4(5) . .
C91 P7 C7 96.6(4) . .
C85 P7 Pt3 106.7(4) . .
C91 P7 Pt3 117.0(3) . .
C7 P7 Pt3 121.5(3) . .
C97 P8 C103 104.5(5) . .
C97 P8 C8 106.4(5) . .
C103 P8 C8 96.2(5) . .
C97 P8 Pt3 109.9(3) . .
C103 P8 Pt3 122.2(3) . .
C8 P8 Pt3 115.7(4) . .
C109 P9 C115 103.3(4) . .
C109 P9 C9 103.1(4) . .
C115 P9 C9 99.2(4) . .
C109 P9 Pt3 112.4(3) . .
C115 P9 Pt3 122.0(3) . .
C9 P9 Pt3 114.6(3) . .
C127 P10 C121 102.4(5) . .
C127 P10 C10 102.4(5) . .
C121 P10 C10 100.7(5) . .
C127 P10 Pt4 121.5(3) . .
C121 P10 Pt4 113.5(4) . .
C10 P10 Pt4 113.7(3) . .
C133 P11 C139 103.3(5) . .
C133 P11 C11 107.7(5) . .
C139 P11 C11 97.7(5) . .
C133 P11 Pt4 110.9(4) . .
C139 P11 Pt4 121.0(4) . .
C11 P11 Pt4 114.6(3) . .
C145 P12 C151 105.9(8) . .
C145 P12 C12 107.1(7) . .
C151 P12 C12 95.7(7) . .
C145 P12 Pt4 106.8(4) . .
C151 P12 Pt4 116.8(6) . .
C12 P12 Pt4 123.1(5) . .
O1 C1 N1 125.7(9) . .
O1 C1 P1 119.5(8) . .
N1 C1 P1 114.6(7) . .
C1 N1 C157 124.2(9) . .
C1 N1 H1N 117.9 . .
C157 N1 H1N 117.9 . .
O2 C2 N2 125.1(10) . .
O2 C2 P2 119.9(8) . .
N2 C2 P2 114.6(7) . .
C2 N2 C167 126.7(9) . .
C2 N2 H2N 116.7 . .
C167 N2 H2N 116.7 . .
O3 C3 N3 124.7(10) . .
O3 C3 P3 123.5(8) . .
N3 C3 P3 111.4(8) . .
C3 N3 C177 127.4(10) . .
C3 N3 H3N 116.3 . .
C177 N3 H3N 116.3 . .
O4 C4 N4 126.7(9) . .
O4 C4 P4 121.2(7) . .
N4 C4 P4 111.7(7) . .
C4 N4 C187 126.2(9) . .
C4 N4 H4N 116.9 . .
C187 N4 H4N 116.9 . .
O5 C5 N5 127.3(9) . .
O5 C5 P5 118.2(8) . .
N5 C5 P5 114.3(7) . .
C5 N5 C162 123.9(8) . .
C5 N5 H5N 118.1 . .
C162 N5 H5N 118.1 . .
O6 C6 N6 124.2(10) . .
O6 C6 P6 118.6(8) . .
N6 C6 P6 117.1(7) . .
C6 N6 C197 126.0(8) . .
C6 N6 H6N 117.0 . .
C197 N6 H6N 117.0 . .
O7 C7 N7 128.5(9) . .
O7 C7 P7 120.9(8) . .
N7 C7 P7 110.4(7) . .
C7 N7 C192 125.7(8) . .
C7 N7 H7N 117.1 . .
C192 N7 H7N 117.1 . .
O8 C8 N8 125.5(10) . .
O8 C8 P8 118.9(9) . .
N8 C8 P8 115.0(8) . .
C8 N8 C207 124.3(10) . .
C8 N8 H8N 117.9 . .
C207 N8 H8N 117.9 . .
O9 C9 N9 126.9(8) . .
O9 C9 P9 118.2(6) . .
N9 C9 P9 114.4(6) . .
C9 N9 C172 123.2(7) . .
C9 N9 H9N 118.4 . .
C172 N9 H9N 118.4 . .
O10 C10 N10 124.2(10) . .
O10 C10 P10 118.3(8) . .
N10 C10 P10 117.4(8) . .
C10 N10 C212 126.3(9) . .
C10 N10 H10N 116.9 . .
C212 N10 H10N 116.9 . .
O11 C11 N11 126.2(9) . .
O11 C11 P11 118.8(7) . .
N11 C11 P11 114.4(7) . .
C11 N11 C202 125.3(8) . .
C11 N11 H11N 117.3 . .
C202 N11 H11N 117.3 . .
O12 C12 N12 124.4(15) . .
O12 C12 P12 123.0(11) . .
N12 C12 P12 112.3(10) . .
C12 N12 C182 125.1(11) . .
C12 N12 H12N 117.4 . .
C182 N12 H12N 117.4 . .
C18 C13 C14 118.4(10) . .
C18 C13 P1 123.2(9) . .
C14 C13 P1 118.3(9) . .
C15 C14 C13 119.1(12) . .
C15 C14 H1 120.4 . .
C13 C14 H1 120.4 . .
C16 C15 C14 119.7(12) . .
C16 C15 H2 120.2 . .
C14 C15 H2 120.2 . .
C15 C16 C17 121.9(12) . .
C15 C16 H3 119.1 . .
C17 C16 H3 119.1 . .
C16 C17 C18 119.2(13) . .
C16 C17 H4 120.4 . .
C18 C17 H4 120.4 . .
C13 C18 C17 121.6(12) . .
C13 C18 H5 119.2 . .
C17 C18 H5 119.2 . .
C20 C19 C24 117.7(10) . .
C20 C19 P1 121.8(8) . .
C24 C19 P1 120.5(8) . .
C19 C20 C21 120.3(10) . .
C19 C20 H6 119.9 . .
C21 C20 H6 119.9 . .
C22 C21 C20 117.1(11) . .
C22 C21 H7 121.4 . .
C20 C21 H7 121.4 . .
C23 C22 C21 124.6(12) . .
C23 C22 H8 117.7 . .
C21 C22 H8 117.7 . .
C22 C23 C24 118.2(12) . .
C22 C23 H9 120.9 . .
C24 C23 H9 120.9 . .
C23 C24 C19 121.8(11) . .
C23 C24 H10 119.1 . .
C19 C24 H10 119.1 . .
C30 C25 C26 120.5(10) . .
C30 C25 P2 118.1(8) . .
C26 C25 P2 121.4(9) . .
C27 C26 C25 119.6(13) . .
C27 C26 H11 120.2 . .
C25 C26 H11 120.2 . .
C26 C27 C28 120.4(13) . .
C26 C27 H12 119.8 . .
C28 C27 H12 119.8 . .
C29 C28 C27 120.6(12) . .
C29 C28 H13 119.7 . .
C27 C28 H13 119.7 . .
C28 C29 C30 117.7(14) . .
C28 C29 H14 121.1 . .
C30 C29 H14 121.1 . .
C25 C30 C29 120.9(12) . .
C25 C30 H15 119.6 . .
C29 C30 H15 119.6 . .
C32 C31 C36 117.3(10) . .
C32 C31 P2 121.9(7) . .
C36 C31 P2 120.7(9) . .
C31 C32 C33 122.0(9) . .
C31 C32 H16 119.0 . .
C33 C32 H16 119.0 . .
C34 C33 C32 119.8(11) . .
C34 C33 H17 120.1 . .
C32 C33 H17 120.1 . .
C33 C34 C35 119.6(12) . .
C33 C34 H18 120.2 . .
C35 C34 H18 120.2 . .
C36 C35 C34 119.5(12) . .
C36 C35 H19 120.3 . .
C34 C35 H19 120.3 . .
C35 C36 C31 121.6(13) . .
C35 C36 H20 119.2 . .
C31 C36 H20 119.2 . .
C42 C37 C38 118.3(10) . .
C42 C37 P3 126.5(9) . .
C38 C37 P3 115.2(8) . .
C39 C38 C37 118.9(12) . .
C39 C38 H21 120.6 . .
C37 C38 H21 120.6 . .
C40 C39 C38 121.4(13) . .
C40 C39 H22 119.3 . .
C38 C39 H22 119.3 . .
C41 C40 C39 119.5(13) . .
C41 C40 H23 120.3 . .
C39 C40 H23 120.3 . .
C40 C41 C42 122.6(15) . .
C40 C41 H24 118.7 . .
C42 C41 H24 118.7 . .
C37 C42 C41 119.3(14) . .
C37 C42 H25 120.3 . .
C41 C42 H25 120.3 . .
C44 C43 C48 116.3(10) . .
C44 C43 P3 122.9(8) . .
C48 C43 P3 120.8(8) . .
C45 C44 C43 121.1(11) . .
C45 C44 H26 119.5 . .
C43 C44 H26 119.5 . .
C46 C45 C44 121.8(13) . .
C46 C45 H27 119.1 . .
C44 C45 H27 119.1 . .
C45 C46 C47 118.7(13) . .
C45 C46 H28 120.7 . .
C47 C46 H28 120.7 . .
C48 C47 C46 119.9(12) . .
C48 C47 H29 120.0 . .
C46 C47 H29 120.0 . .
C47 C48 C43 122.0(11) . .
C47 C48 H30 119.0 . .
C43 C48 H30 119.0 . .
C50 C49 C54 119.6(11) . .
C50 C49 P4 125.7(9) . .
C54 C49 P4 114.7(9) . .
C49 C50 C51 119.4(13) . .
C49 C50 H31 120.3 . .
C51 C50 H31 120.3 . .
C52 C51 C50 123.9(15) . .
C52 C51 H32 118.0 . .
C50 C51 H32 118.0 . .
C51 C52 C53 116.2(13) . .
C51 C52 H33 121.9 . .
C53 C52 H33 121.9 . .
C52 C53 C54 122.7(15) . .
C52 C53 H34 118.6 . .
C54 C53 H34 118.6 . .
C49 C54 C53 118.0(13) . .
C49 C54 H35 121.0 . .
C53 C54 H35 121.0 . .
C60 C55 C56 118.4(10) . .
C60 C55 P4 121.1(9) . .
C56 C55 P4 120.4(7) . .
C57 C56 C55 122.0(10) . .
C57 C56 H36 119.0 . .
C55 C56 H36 119.0 . .
C56 C57 C58 119.5(12) . .
C56 C57 H37 120.2 . .
C58 C57 H37 120.2 . .
C59 C58 C57 119.2(11) . .
C59 C58 H38 120.4 . .
C57 C58 H38 120.4 . .
C58 C59 C60 121.9(11) . .
C58 C59 H39 119.0 . .
C60 C59 H39 119.0 . .
C55 C60 C59 118.8(12) . .
C55 C60 H40 120.6 . .
C59 C60 H40 120.6 . .
C62 C61 C66 118.6(10) . .
C62 C61 P5 123.4(8) . .
C66 C61 P5 118.0(8) . .
C63 C62 C61 121.5(12) . .
C63 C62 H41 119.2 . .
C61 C62 H41 119.2 . .
C64 C63 C62 120.3(13) . .
C64 C63 H42 119.8 . .
C62 C63 H42 119.8 . .
C63 C64 C65 120.1(11) . .
C63 C64 H43 120.0 . .
C65 C64 H43 120.0 . .
C66 C65 C64 120.8(12) . .
C66 C65 H44 119.6 . .
C64 C65 H44 119.6 . .
C61 C66 C65 118.6(12) . .
C61 C66 H45 120.7 . .
C65 C66 H45 120.7 . .
C72 C67 C68 118.5(11) . .
C72 C67 P5 120.0(9) . .
C68 C67 P5 121.5(8) . .
C69 C68 C67 122.8(12) . .
C69 C68 H46 118.6 . .
C67 C68 H46 118.6 . .
C68 C69 C70 119.0(14) . .
C68 C69 H47 120.5 . .
C70 C69 H47 120.5 . .
C71 C70 C69 121.1(15) . .
C71 C70 H48 119.5 . .
C69 C70 H48 119.5 . .
C70 C71 C72 121.8(14) . .
C70 C71 H49 119.1 . .
C72 C71 H49 119.1 . .
C67 C72 C71 116.9(13) . .
C67 C72 H50 121.6 . .
C71 C72 H50 121.6 . .
C78 C73 C74 119.2(10) . .
C78 C73 P6 121.3(9) . .
C74 C73 P6 119.3(9) . .
C75 C74 C73 120.2(13) . .
C75 C74 H51 119.9 . .
C73 C74 H51 119.9 . .
C74 C75 C76 119.1(14) . .
C74 C75 H52 120.5 . .
C76 C75 H52 120.5 . .
C77 C76 C75 121.0(13) . .
C77 C76 H53 119.5 . .
C75 C76 H53 119.5 . .
C76 C77 C78 120.2(14) . .
C76 C77 H54 119.9 . .
C78 C77 H54 119.9 . .
C77 C78 C73 120.3(13) . .
C77 C78 H55 119.8 . .
C73 C78 H55 119.8 . .
C80 C79 C84 118.8(10) . .
C80 C79 P6 120.3(8) . .
C84 C79 P6 120.8(8) . .
C79 C80 C81 119.1(11) . .
C79 C80 H56 120.5 . .
C81 C80 H56 120.5 . .
C82 C81 C80 121.5(12) . .
C82 C81 H57 119.3 . .
C80 C81 H57 119.3 . .
C81 C82 C83 120.4(12) . .
C81 C82 H58 119.8 . .
C83 C82 H58 119.8 . .
C84 C83 C82 120.8(13) . .
C84 C83 H59 119.6 . .
C82 C83 H59 119.6 . .
C83 C84 C79 119.4(12) . .
C83 C84 H60 120.3 . .
C79 C84 H60 120.3 . .
C86 C85 C90 120.5(10) . .
C86 C85 P7 125.1(9) . .
C90 C85 P7 114.3(8) . .
C85 C86 C87 116.3(14) . .
C85 C86 H61 121.9 . .
C87 C86 H61 121.9 . .
C88 C87 C86 124.3(16) . .
C88 C87 H62 117.8 . .
C86 C87 H62 117.8 . .
C87 C88 C89 119.8(15) . .
C87 C88 H63 120.1 . .
C89 C88 H63 120.1 . .
C88 C89 C90 121.0(14) . .
C88 C89 H64 119.5 . .
C90 C89 H64 119.5 . .
C89 C90 C85 117.9(12) . .
C89 C90 H65 121.0 . .
C85 C90 H65 121.0 . .
C92 C91 C96 119.5(10) . .
C92 C91 P7 117.8(8) . .
C96 C91 P7 122.6(8) . .
C93 C92 C91 119.4(11) . .
C93 C92 H66 120.3 . .
C91 C92 H66 120.3 . .
C92 C93 C94 121.0(14) . .
C92 C93 H67 119.5 . .
C94 C93 H67 119.5 . .
C95 C94 C93 119.1(13) . .
C95 C94 H68 120.4 . .
C93 C94 H68 120.4 . .
C94 C95 C96 121.5(14) . .
C94 C95 H69 119.3 . .
C96 C95 H69 119.3 . .
C95 C96 C91 119.5(13) . .
C95 C96 H70 120.3 . .
C91 C96 H70 120.3 . .
C98 C97 C102 117.7(9) . .
C98 C97 P8 124.2(7) . .
C102 C97 P8 118.0(8) . .
C97 C98 C99 122.6(10) . .
C97 C98 H71 118.7 . .
C99 C98 H71 118.7 . .
C100 C99 C98 118.7(11) . .
C100 C99 H72 120.6 . .
C98 C99 H72 120.6 . .
C99 C100 C101 119.5(11) . .
C99 C100 H73 120.2 . .
C101 C100 H73 120.2 . .
C102 C101 C100 119.7(12) . .
C102 C101 H74 120.1 . .
C100 C101 H74 120.1 . .
C97 C102 C101 120.9(11) . .
C97 C102 H75 119.5 . .
C101 C102 H75 119.5 . .
C108 C103 C104 118.5(11) . .
C108 C103 P8 121.8(9) . .
C104 C103 P8 119.7(8) . .
C105 C104 C103 123.8(13) . .
C105 C104 H76 118.1 . .
C103 C104 H76 118.1 . .
C104 C105 C106 116.4(13) . .
C104 C105 H77 121.8 . .
C106 C105 H77 121.8 . .
C107 C106 C105 122.8(14) . .
C107 C106 H78 118.6 . .
C105 C106 H78 118.6 . .
C106 C107 C108 118.6(14) . .
C106 C107 H79 120.7 . .
C108 C107 H79 120.7 . .
C103 C108 C107 119.4(13) . .
C103 C108 H80 120.3 . .
C107 C108 H80 120.3 . .
C114 C109 C110 118.8(9) . .
C114 C109 P9 123.2(8) . .
C110 C109 P9 117.9(7) . .
C111 C110 C109 120.1(10) . .
C111 C110 H81 120.0 . .
C109 C110 H81 120.0 . .
C110 C111 C112 119.6(11) . .
C110 C111 H82 120.2 . .
C112 C111 H82 120.2 . .
C111 C112 C113 120.6(10) . .
C111 C112 H83 119.7 . .
C113 C112 H83 119.7 . .
C114 C113 C112 119.2(11) . .
C114 C113 H84 120.4 . .
C112 C113 H84 120.4 . .
C109 C114 C113 121.7(11) . .
C109 C114 H85 119.1 . .
C113 C114 H85 119.1 . .
C116 C115 C120 118.9(10) . .
C116 C115 P9 121.1(8) . .
C120 C115 P9 120.0(8) . .
C115 C116 C117 121.5(13) . .
C115 C116 H86 119.3 . .
C117 C116 H86 119.3 . .
C118 C117 C116 117.9(16) . .
C118 C117 H87 121.1 . .
C116 C117 H87 121.1 . .
C117 C118 C119 123.7(14) . .
C117 C118 H88 118.2 . .
C119 C118 H88 118.2 . .
C120 C119 C118 117.5(14) . .
C120 C119 H89 121.3 . .
C118 C119 H89 121.3 . .
C119 C120 C115 120.5(13) . .
C119 C120 H90 119.7 . .
C115 C120 H90 119.7 . .
C126 C121 C122 119.5(10) . .
C126 C121 P10 121.7(9) . .
C122 C121 P10 118.8(9) . .
C123 C122 C121 120.3(12) . .
C123 C122 H91 119.8 . .
C121 C122 H91 119.8 . .
C124 C123 C122 120.5(13) . .
C124 C123 H92 119.8 . .
C122 C123 H92 119.8 . .
C123 C124 C125 120.6(11) . .
C123 C124 H93 119.7 . .
C125 C124 H93 119.7 . .
C126 C125 C124 119.5(14) . .
C126 C125 H94 120.2 . .
C124 C125 H94 120.2 . .
C121 C126 C125 119.5(13) . .
C121 C126 H95 120.2 . .
C125 C126 H95 120.2 . .
C128 C127 C132 118.6(9) . .
C128 C127 P10 122.8(7) . .
C132 C127 P10 118.6(8) . .
C127 C128 C129 121.4(10) . .
C127 C128 H96 119.3 . .
C129 C128 H96 119.3 . .
C130 C129 C128 120.3(11) . .
C130 C129 H97 119.9 . .
C128 C129 H97 119.9 . .
C129 C130 C131 119.7(11) . .
C129 C130 H98 120.2 . .
C131 C130 H98 120.2 . .
C130 C131 C132 122.1(11) . .
C130 C131 H99 119.0 . .
C132 C131 H99 119.0 . .
C127 C132 C131 117.9(10) . .
C127 C132 H100 121.0 . .
C131 C132 H100 121.0 . .
C134 C133 C138 120.6(10) . .
C134 C133 P11 120.9(9) . .
C138 C133 P11 118.3(8) . .
C133 C134 C135 115.8(12) . .
C133 C134 H101 122.1 . .
C135 C134 H101 122.1 . .
C136 C135 C134 123.4(12) . .
C136 C135 H102 118.3 . .
C134 C135 H102 118.3 . .
C135 C136 C137 121.1(12) . .
C135 C136 H103 119.4 . .
C137 C136 H103 119.4 . .
C136 C137 C138 117.4(13) . .
C136 C137 H104 121.3 . .
C138 C137 H104 121.3 . .
C133 C138 C137 121.5(12) . .
C133 C138 H105 119.3 . .
C137 C138 H105 119.3 . .
C140 C139 C144 120.2(12) . .
C140 C139 P11 120.0(9) . .
C144 C139 P11 119.7(10) . .
C139 C140 C141 121.0(13) . .
C139 C140 H106 119.5 . .
C141 C140 H106 119.5 . .
C140 C141 C142 117.6(15) . .
C140 C141 H107 121.2 . .
C142 C141 H107 121.2 . .
C143 C142 C141 121.4(15) . .
C143 C142 H108 119.3 . .
C141 C142 H108 119.3 . .
C142 C143 C144 122.3(15) . .
C142 C143 H109 118.9 . .
C144 C143 H109 118.9 . .
C139 C144 C143 117.2(14) . .
C139 C144 H110 121.4 . .
C143 C144 H110 121.4 . .
C146 C145 C150 117.2(16) . .
C146 C145 P12 125.7(12) . .
C150 C145 P12 116.7(12) . .
C145 C146 C147 122.1(19) . .
C145 C146 H111 118.9 . .
C147 C146 H111 118.9 . .
C148 C147 C146 117(2) . .
C148 C147 H112 121.4 . .
C146 C147 H112 121.4 . .
C149 C148 C147 124(2) . .
C149 C148 H113 118.2 . .
C147 C148 H113 118.2 . .
C148 C149 C150 117(2) . .
C148 C149 H114 121.7 . .
C150 C149 H114 121.7 . .
C149 C150 C145 123.3(18) . .
C149 C150 H115 118.4 . .
C145 C150 H115 118.4 . .
C152 C151 C156 116.8(15) . .
C152 C151 P12 121.1(12) . .
C156 C151 P12 122.1(15) . .
C153 C152 C151 120.4(17) . .
C153 C152 H116 119.8 . .
C151 C152 H116 119.8 . .
C154 C153 C152 124(2) . .
C154 C153 H117 118.2 . .
C152 C153 H117 118.2 . .
C153 C154 C155 119(2) . .
C153 C154 H118 120.4 . .
C155 C154 H118 120.4 . .
C154 C155 C156 122(2) . .
C154 C155 H119 118.8 . .
C156 C155 H119 118.8 . .
C151 C156 C155 117(2) . .
C151 C156 H120 121.3 . .
C155 C156 H120 121.3 . .
N1 C157 C158 127.3(10) . .
N1 C157 C161 122.4(10) . .
C158 C157 C161 110.0(9) . .
C157 C158 C159 105.8(11) . .
C157 C158 H121 127.1 . .
C159 C158 H121 127.1 . .
C160 C159 C158 108.3(11) . .
C160 C159 H122 125.9 . .
C158 C159 H122 125.9 . .
C159 C160 C161 109.7(10) . .
C159 C160 H123 125.1 . .
C161 C160 H123 125.1 . .
C160 C161 C157 106.1(11) . .
C160 C161 H124 126.9 . .
C157 C161 H124 126.9 . .
C166 C162 C163 111.2(10) . .
C166 C162 N5 126.9(10) . .
C163 C162 N5 121.8(10) . .
C164 C163 C162 104.9(11) . .
C164 C163 H125 127.5 . .
C162 C163 H125 127.5 . .
C165 C164 C163 110.7(10) . .
C165 C164 H126 124.7 . .
C163 C164 H126 124.7 . .
C164 C165 C166 108.2(10) . .
C164 C165 H127 125.9 . .
C166 C165 H127 125.9 . .
C162 C166 C165 105.0(11) . .
C162 C166 H128 127.5 . .
C165 C166 H128 127.5 . .
C168 C167 C171 109.3(11) . .
C168 C167 N2 127.4(12) . .
C171 C167 N2 123.3(11) . .
C167 C168 C169 105.1(15) . .
C167 C168 H129 127.5 . .
C169 C168 H129 127.5 . .
C170 C169 C168 108.7(13) . .
C170 C169 H130 125.7 . .
C168 C169 H130 125.7 . .
C169 C170 C171 108.8(14) . .
C169 C170 H131 125.6 . .
C171 C170 H131 125.6 . .
C170 C171 C167 108.2(15) . .
C170 C171 H132 125.9 . .
C167 C171 H132 125.9 . .
N9 C172 C176 128.9(8) . .
N9 C172 C173 123.9(8) . .
C176 C172 C173 107.2(8) . .
C174 C173 C172 107.8(9) . .
C174 C173 H133 126.1 . .
C172 C173 H133 126.1 . .
C175 C174 C173 109.4(9) . .
C175 C174 H134 125.3 . .
C173 C174 H134 125.3 . .
C174 C175 C176 107.8(9) . .
C174 C175 H135 126.1 . .
C176 C175 H135 126.1 . .
C172 C176 C175 107.8(9) . .
C172 C176 H136 126.1 . .
C175 C176 H136 126.1 . .
C181 C177 N3 124.0(13) . .
C181 C177 C178 109.3(11) . .
N3 C177 C178 126.7(12) . .
C179 C178 C177 102.8(14) . .
C179 C178 H137 128.6 . .
C177 C178 H137 128.6 . .
C180 C179 C178 112.6(14) . .
C180 C179 H138 123.7 . .
C178 C179 H138 123.7 . .
C179 C180 C181 106.6(14) . .
C179 C180 H139 126.7 . .
C181 C180 H139 126.7 . .
C177 C181 C180 108.7(14) . .
C177 C181 H140 125.7 . .
C180 C181 H140 125.7 . .
C183 C182 C186 111.4(13) . .
C183 C182 N12 129.7(14) . .
C186 C182 N12 118.9(11) . .
C182 C183 C184 104.6(16) . .
C182 C183 H141 127.7 . .
C184 C183 H141 127.7 . .
C185 C184 C183 111.1(14) . .
C185 C184 H142 124.5 . .
C183 C184 H142 124.5 . .
C186 C185 C184 105.6(14) . .
C186 C185 H143 127.2 . .
C184 C185 H143 127.2 . .
C185 C186 C182 107.4(15) . .
C185 C186 H144 126.3 . .
C182 C186 H144 126.3 . .
N4 C187 C188 121.7(9) . .
N4 C187 C191 128.7(9) . .
C188 C187 C191 109.6(9) . .
C189 C188 C187 105.9(10) . .
C189 C188 H145 127.1 . .
C187 C188 H145 127.1 . .
C190 C189 C188 110.2(10) . .
C190 C189 H146 124.9 . .
C188 C189 H146 124.9 . .
C189 C190 C191 108.6(10) . .
C189 C190 H147 125.7 . .
C191 C190 H147 125.7 . .
C187 C191 C190 105.7(10) . .
C187 C191 H148 127.1 . .
C190 C191 H148 127.1 . .
C196 C192 N7 131.0(9) . .
C196 C192 C193 107.5(9) . .
N7 C192 C193 121.5(9) . .
C194 C193 C192 108.4(10) . .
C194 C193 H149 125.8 . .
C192 C193 H149 125.8 . .
C195 C194 C193 107.2(10) . .
C195 C194 H150 126.4 . .
C193 C194 H150 126.4 . .
C194 C195 C196 108.0(9) . .
C194 C195 H151 126.0 . .
C196 C195 H151 126.0 . .
C192 C196 C195 109.0(10) . .
C192 C196 H152 125.5 . .
C195 C196 H152 125.5 . .
C198 C197 C201 111.1(10) . .
C198 C197 N6 128.6(9) . .
C201 C197 N6 120.3(10) . .
C197 C198 C199 107.7(10) . .
C197 C198 H153 126.2 . .
C199 C198 H153 126.2 . .
C200 C199 C198 106.4(9) . .
C200 C199 H154 126.8 . .
C198 C199 H154 126.8 . .
C199 C200 C201 109.6(9) . .
C199 C200 H155 125.2 . .
C201 C200 H155 125.2 . .
C197 C201 C200 105.2(10) . .
C197 C201 H156 127.4 . .
C200 C201 H156 127.4 . .
C203 C202 N11 128.5(10) . .
C203 C202 C206 109.2(10) . .
N11 C202 C206 122.3(9) . .
C202 C203 C204 106.6(12) . .
C202 C203 H157 126.7 . .
C204 C203 H157 126.7 . .
C205 C204 C203 108.1(11) . .
C205 C204 H158 126.0 . .
C203 C204 H158 126.0 . .
C206 C205 C204 108.0(10) . .
C206 C205 H159 126.0 . .
C204 C205 H159 126.0 . .
C205 C206 C202 108.2(11) . .
C205 C206 H160 125.9 . .
C202 C206 H160 125.9 . .
C208 C207 C211 110.4(11) . .
C208 C207 N8 128.7(12) . .
C211 C207 N8 120.8(12) . .
C207 C208 C209 107.5(15) . .
C207 C208 H161 126.3 . .
C209 C208 H161 126.3 . .
C210 C209 C208 107.8(13) . .
C210 C209 H162 126.1 . .
C208 C209 H162 126.1 . .
C209 C210 C211 109.8(14) . .
C209 C210 H163 125.1 . .
C211 C210 H163 125.1 . .
C207 C211 C210 104.4(15) . .
C207 C211 H164 127.8 . .
C210 C211 H164 127.8 . .
C216 C212 N10 125.4(10) . .
C216 C212 C213 109.5(10) . .
N10 C212 C213 125.1(10) . .
C212 C213 C214 105.1(11) . .
C212 C213 H165 127.5 . .
C214 C213 H165 127.5 . .
C215 C214 C213 109.7(11) . .
C215 C214 H166 125.1 . .
C213 C214 H166 125.1 . .
C214 C215 C216 107.3(9) . .
C214 C215 H167 126.3 . .
C216 C215 H167 126.3 . .
C212 C216 C215 108.3(10) . .
C212 C216 H168 125.9 . .
C215 C216 H168 125.9 . .
Cl2 C217 Cl3 118.3(11) . .
Cl2 C217 Cl1 114.3(10) . .
Cl3 C217 Cl1 107.2(9) . .
Cl2 C217 H169 105.3 . .
Cl3 C217 H169 105.3 . .
Cl1 C217 H169 105.3 . .
Cl6 C218 Cl4 125.5(17) . .
Cl6 C218 Cl5 107.5(14) . .
Cl4 C218 Cl5 108.6(11) . .
Cl6 C218 H170 104.4 . .
Cl4 C218 H170 104.4 . .
Cl5 C218 H170 104.4 . .
Cl8 C219 Cl9 112.7(10) . .
Cl8 C219 Cl7 112.2(10) . .
Cl9 C219 Cl7 108.6(10) . .
Cl8 C219 H171 107.7 . .
Cl9 C219 H171 107.7 . .
Cl7 C219 H171 107.7 . .
Cl11 C220 Cl10 106.5(13) . .
Cl11 C220 Cl12 102.5(13) . .
Cl10 C220 Cl12 108.9(10) . .
Cl11 C220 H172 112.7 . .
Cl10 C220 H172 112.7 . .
Cl12 C220 H172 112.7 . .
Cl14 C221 Cl13 106.2(16) . .
Cl14 C221 Cl15 105.5(17) . .
Cl13 C221 Cl15 107.1(17) . .
Cl14 C221 H173 112.5 . .
Cl13 C221 H173 112.5 . .
Cl15 C221 H173 112.5 . .
Cl18 C222 Cl16 125.1(15) . .
Cl18 C222 Cl17 102.5(10) . .
Cl16 C222 Cl17 103.4(10) . .
Cl18 C222 H174 108.2 . .
Cl16 C222 H174 108.2 . .
Cl17 C222 H174 108.2 . .
Cl20 C223 Cl19 108.8(9) . .
Cl20 C223 Cl21 96.1(8) . .
Cl19 C223 Cl21 109.5(8) . .
Cl20 C223 H175 113.7 . .
Cl19 C223 H175 113.7 . .
Cl21 C223 H175 113.7 . .
Cl23 C224 Cl22 112.1(15) . .
Cl23 C224 Cl24 109.6(13) . .
Cl22 C224 Cl24 112.0(16) . .
Cl23 C224 H176 107.6 . .
Cl22 C224 H176 107.6 . .
Cl24 C224 H176 107.6 . .

loop_
_geom_bond_atom_site_label_1
_geom_bond_atom_site_label_2
_geom_bond_distance
_geom_bond_site_symmetry_2
Pt1 P2 2.267(3) .
Pt1 P1 2.337(3) .
Pt1 P3 2.366(3) .
Pt1 Br1 2.4884(11) .
Pt2 P5 2.286(2) .
Pt2 P6 2.332(2) .
Pt2 P4 2.353(2) .
Pt2 Br2 2.5030(10) .
Pt3 P8 2.282(2) .
Pt3 P9 2.335(2) .
Pt3 P7 2.355(2) .
Pt3 Br3 2.4909(9) .
Pt4 P11 2.276(3) .
Pt4 P10 2.327(3) .
Pt4 P12 2.358(3) .
Pt4 Br4 2.4804(12) .
P1 C13 1.794(11) .
P1 C19 1.827(11) .
P1 C1 1.912(10) .
P2 C31 1.810(11) .
P2 C25 1.831(9) .
P2 C2 1.898(10) .
P3 C43 1.807(10) .
P3 C37 1.809(9) .
P3 C3 1.889(10) .
P4 C49 1.818(10) .
P4 C55 1.825(10) .
P4 C4 1.911(9) .
P5 C61 1.804(9) .
P5 C67 1.810(10) .
P5 C5 1.921(9) .
P6 C79 1.804(10) .
P6 C73 1.827(10) .
P6 C6 1.903(11) .
P7 C85 1.811(10) .
P7 C91 1.840(10) .
P7 C7 1.911(9) .
P8 C97 1.789(9) .
P8 C103 1.814(11) .
P8 C8 1.914(10) .
P9 C109 1.817(9) .
P9 C115 1.818(9) .
P9 C9 1.906(9) .
P10 C127 1.811(10) .
P10 C121 1.852(11) .
P10 C10 1.886(11) .
P11 C133 1.818(10) .
P11 C139 1.823(11) .
P11 C11 1.900(10) .
P12 C145 1.775(15) .
P12 C151 1.796(15) .
P12 C12 1.862(17) .
C1 O1 1.208(13) .
C1 N1 1.342(13) .
N1 C157 1.417(13) .
N1 H1N 0.8800 .
C2 O2 1.225(12) .
C2 N2 1.325(13) .
N2 C167 1.446(12) .
N2 H2N 0.8800 .
C3 O3 1.210(13) .
C3 N3 1.351(13) .
N3 C177 1.426(13) .
N3 H3N 0.8800 .
C4 O4 1.227(11) .
C4 N4 1.325(12) .
N4 C187 1.420(12) .
N4 H4N 0.8800 .
C5 O5 1.201(12) .
C5 N5 1.338(12) .
N5 C162 1.441(12) .
N5 H5N 0.8800 .
C6 O6 1.227(12) .
C6 N6 1.310(13) .
N6 C197 1.443(13) .
N6 H6N 0.8800 .
C7 O7 1.222(12) .
C7 N7 1.321(12) .
N7 C192 1.424(12) .
N7 H7N 0.8800 .
C8 O8 1.196(13) .
C8 N8 1.318(14) .
N8 C207 1.436(14) .
N8 H8N 0.8800 .
C9 O9 1.202(10) .
C9 N9 1.318(11) .
N9 C172 1.409(11) .
N9 H9N 0.8800 .
C10 O10 1.223(13) .
C10 N10 1.327(13) .
N10 C212 1.425(13) .
N10 H10N 0.8800 .
C11 O11 1.231(11) .
C11 N11 1.334(12) .
N11 C202 1.417(13) .
N11 H11N 0.8800 .
C12 O12 1.224(16) .
C12 N12 1.335(15) .
N12 C182 1.464(15) .
N12 H12N 0.8800 .
C13 C18 1.387(17) .
C13 C14 1.440(16) .
C14 C15 1.406(16) .
C14 H1 0.9500 .
C15 C16 1.378(19) .
C15 H2 0.9500 .
C16 C17 1.38(2) .
C16 H3 0.9500 .
C17 C18 1.388(17) .
C17 H4 0.9500 .
C18 H5 0.9500 .
C19 C20 1.388(14) .
C19 C24 1.415(14) .
C20 C21 1.417(16) .
C20 H6 0.9500 .
C21 C22 1.367(18) .
C21 H7 0.9500 .
C22 C23 1.338(18) .
C22 H8 0.9500 .
C23 C24 1.359(15) .
C23 H9 0.9500 .
C24 H10 0.9500 .
C25 C30 1.368(16) .
C25 C26 1.377(16) .
C26 C27 1.375(18) .
C26 H11 0.9500 .
C27 C28 1.40(2) .
C27 H12 0.9500 .
C28 C29 1.38(2) .
C28 H13 0.9500 .
C29 C30 1.419(16) .
C29 H14 0.9500 .
C30 H15 0.9500 .
C31 C32 1.367(14) .
C31 C36 1.402(14) .
C32 C33 1.392(15) .
C32 H16 0.9500 .
C33 C34 1.374(17) .
C33 H17 0.9500 .
C34 C35 1.39(2) .
C34 H18 0.9500 .
C35 C36 1.382(18) .
C35 H19 0.9500 .
C36 H20 0.9500 .
C37 C42 1.373(17) .
C37 C38 1.422(16) .
C38 C39 1.400(16) .
C38 H21 0.9500 .
C39 C40 1.38(2) .
C39 H22 0.9500 .
C40 C41 1.30(2) .
C40 H23 0.9500 .
C41 C42 1.433(19) .
C41 H24 0.9500 .
C42 H25 0.9500 .
C43 C44 1.386(15) .
C43 C48 1.386(15) .
C44 C45 1.370(19) .
C44 H26 0.9500 .
C45 C46 1.33(2) .
C45 H27 0.9500 .
C46 C47 1.388(19) .
C46 H28 0.9500 .
C47 C48 1.360(17) .
C47 H29 0.9500 .
C48 H30 0.9500 .
C49 C50 1.347(17) .
C49 C54 1.355(15) .
C50 C51 1.411(18) .
C50 H31 0.9500 .
C51 C52 1.31(2) .
C51 H32 0.9500 .
C52 C53 1.36(2) .
C52 H33 0.9500 .
C53 C54 1.433(17) .
C53 H34 0.9500 .
C54 H35 0.9500 .
C55 C60 1.384(14) .
C55 C56 1.401(15) .
C56 C57 1.369(14) .
C56 H36 0.9500 .
C57 C58 1.380(17) .
C57 H37 0.9500 .
C58 C59 1.371(19) .
C58 H38 0.9500 .
C59 C60 1.400(17) .
C59 H39 0.9500 .
C60 H40 0.9500 .
C61 C62 1.386(16) .
C61 C66 1.389(15) .
C62 C63 1.383(17) .
C62 H41 0.9500 .
C63 C64 1.321(18) .
C63 H42 0.9500 .
C64 C65 1.396(18) .
C64 H43 0.9500 .
C65 C66 1.394(16) .
C65 H44 0.9500 .
C66 H45 0.9500 .
C67 C72 1.374(15) .
C67 C68 1.405(15) .
C68 C69 1.371(16) .
C68 H46 0.9500 .
C69 C70 1.37(2) .
C69 H47 0.9500 .
C70 C71 1.31(2) .
C70 H48 0.9500 .
C71 C72 1.48(2) .
C71 H49 0.9500 .
C72 H50 0.9500 .
C73 C78 1.382(16) .
C73 C74 1.398(16) .
C74 C75 1.355(16) .
C74 H51 0.9500 .
C75 C76 1.40(2) .
C75 H52 0.9500 .
C76 C77 1.34(2) .
C76 H53 0.9500 .
C77 C78 1.367(16) .
C77 H54 0.9500 .
C78 H55 0.9500 .
C79 C80 1.394(15) .
C79 C84 1.436(14) .
C80 C81 1.407(16) .
C80 H56 0.9500 .
C81 C82 1.344(19) .
C81 H57 0.9500 .
C82 C83 1.39(2) .
C82 H58 0.9500 .
C83 C84 1.370(16) .
C83 H59 0.9500 .
C84 H60 0.9500 .
C85 C86 1.391(16) .
C85 C90 1.411(15) .
C86 C87 1.412(19) .
C86 H61 0.9500 .
C87 C88 1.30(2) .
C87 H62 0.9500 .
C88 C89 1.36(2) .
C88 H63 0.9500 .
C89 C90 1.405(17) .
C89 H64 0.9500 .
C90 H65 0.9500 .
C91 C92 1.382(14) .
C91 C96 1.404(15) .
C92 C93 1.365(15) .
C92 H66 0.9500 .
C93 C94 1.40(2) .
C93 H67 0.9500 .
C94 C95 1.35(2) .
C94 H68 0.9500 .
C95 C96 1.371(18) .
C95 H69 0.9500 .
C96 H70 0.9500 .
C97 C98 1.377(14) .
C97 C102 1.388(14) .
C98 C99 1.397(15) .
C98 H71 0.9500 .
C99 C100 1.374(18) .
C99 H72 0.9500 .
C100 C101 1.401(19) .
C100 H73 0.9500 .
C101 C102 1.388(15) .
C101 H74 0.9500 .
C102 H75 0.9500 .
C103 C108 1.366(16) .
C103 C104 1.403(15) .
C104 C105 1.351(16) .
C104 H76 0.9500 .
C105 C106 1.40(2) .
C105 H77 0.9500 .
C106 C107 1.35(2) .
C106 H78 0.9500 .
C107 C108 1.439(19) .
C107 H79 0.9500 .
C108 H80 0.9500 .
C109 C114 1.360(14) .
C109 C110 1.430(14) .
C110 C111 1.374(14) .
C110 H81 0.9500 .
C111 C112 1.386(17) .
C111 H82 0.9500 .
C112 C113 1.397(18) .
C112 H83 0.9500 .
C113 C114 1.379(14) .
C113 H84 0.9500 .
C114 H85 0.9500 .
C115 C116 1.380(14) .
C115 C120 1.428(14) .
C116 C117 1.392(19) .
C116 H86 0.9500 .
C117 C118 1.37(2) .
C117 H87 0.9500 .
C118 C119 1.40(2) .
C118 H88 0.9500 .
C119 C120 1.381(17) .
C119 H89 0.9500 .
C120 H90 0.9500 .
C121 C126 1.374(17) .
C121 C122 1.386(15) .
C122 C123 1.382(15) .
C122 H91 0.9500 .
C123 C124 1.327(19) .
C123 H92 0.9500 .
C124 C125 1.40(2) .
C124 H93 0.9500 .
C125 C126 1.389(17) .
C125 H94 0.9500 .
C126 H95 0.9500 .
C127 C128 1.385(14) .
C127 C132 1.405(13) .
C128 C129 1.397(15) .
C128 H96 0.9500 .
C129 C130 1.358(17) .
C129 H97 0.9500 .
C130 C131 1.358(17) .
C130 H98 0.9500 .
C131 C132 1.422(15) .
C131 H99 0.9500 .
C132 H100 0.9500 .
C133 C134 1.385(16) .
C133 C138 1.385(16) .
C134 C135 1.409(17) .
C134 H101 0.9500 .
C135 C136 1.33(2) .
C135 H102 0.9500 .
C136 C137 1.38(2) .
C136 H103 0.9500 .
C137 C138 1.389(16) .
C137 H104 0.9500 .
C138 H105 0.9500 .
C139 C140 1.372(16) .
C139 C144 1.403(16) .
C140 C141 1.388(17) .
C140 H106 0.9500 .
C141 C142 1.42(2) .
C141 H107 0.9500 .
C142 C143 1.30(2) .
C142 H108 0.9500 .
C143 C144 1.41(2) .
C143 H109 0.9500 .
C144 H110 0.9500 .
C145 C146 1.390(14) .
C145 C150 1.396(14) .
C146 C147 1.401(14) .
C146 H111 0.9500 .
C147 C148 1.392(15) .
C147 H112 0.9500 .
C148 C149 1.380(15) .
C148 H113 0.9500 .
C149 C150 1.391(14) .
C149 H114 0.9500 .
C150 H115 0.9500 .
C151 C152 1.41(2) .
C151 C156 1.41(2) .
C152 C153 1.38(2) .
C152 H116 0.9500 .
C153 C154 1.29(3) .
C153 H117 0.9500 .
C154 C155 1.34(4) .
C154 H118 0.9500 .
C155 C156 1.44(3) .
C155 H119 0.9500 .
C156 H120 0.9500 .
C157 C158 1.420(16) .
C157 C161 1.440(15) .
C158 C159 1.454(15) .
C158 H121 0.9500 .
C159 C160 1.409(19) .
C159 H122 0.9500 .
C160 C161 1.416(17) .
C160 H123 0.9500 .
C161 H124 0.9500 .
C162 C166 1.415(16) .
C162 C163 1.427(15) .
C163 C164 1.410(15) .
C163 H125 0.9500 .
C164 C165 1.395(18) .
C164 H126 0.9500 .
C165 C166 1.448(17) .
C165 H127 0.9500 .
C166 H128 0.9500 .
C167 C168 1.389(18) .
C167 C171 1.408(18) .
C168 C169 1.46(2) .
C168 H129 0.9500 .
C169 C170 1.37(2) .
C169 H130 0.9500 .
C170 C171 1.381(18) .
C170 H131 0.9500 .
C171 H132 0.9500 .
C172 C176 1.425(13) .
C172 C173 1.432(13) .
C173 C174 1.422(14) .
C173 H133 0.9500 .
C174 C175 1.384(15) .
C174 H134 0.9500 .
C175 C176 1.448(14) .
C175 H135 0.9500 .
C176 H136 0.9500 .
C177 C181 1.396(17) .
C177 C178 1.449(19) .
C178 C179 1.44(2) .
C178 H137 0.9500 .
C179 C180 1.36(2) .
C179 H138 0.9500 .
C180 C181 1.424(19) .
C180 H139 0.9500 .
C181 H140 0.9500 .
C182 C183 1.395(19) .
C182 C186 1.44(2) .
C183 C184 1.44(2) .
C183 H141 0.9500 .
C184 C185 1.44(2) .
C184 H142 0.9500 .
C185 C186 1.430(19) .
C185 H143 0.9500 .
C186 H144 0.9500 .
C187 C188 1.420(14) .
C187 C191 1.423(15) .
C188 C189 1.408(15) .
C188 H145 0.9500 .
C189 C190 1.381(17) .
C189 H146 0.9500 .
C190 C191 1.431(15) .
C190 H147 0.9500 .
C191 H148 0.9500 .
C192 C196 1.385(14) .
C192 C193 1.427(14) .
C193 C194 1.415(14) .
C193 H149 0.9500 .
C194 C195 1.411(16) .
C194 H150 0.9500 .
C195 C196 1.420(15) .
C195 H151 0.9500 .
C196 H152 0.9500 .
C197 C198 1.377(15) .
C197 C201 1.408(14) .
C198 C199 1.438(14) .
C198 H153 0.9500 .
C199 C200 1.412(15) .
C199 H154 0.9500 .
C200 C201 1.430(15) .
C200 H155 0.9500 .
C201 H156 0.9500 .
C202 C203 1.406(15) .
C202 C206 1.434(15) .
C203 C204 1.446(17) .
C203 H157 0.9500 .
C204 C205 1.434(19) .
C204 H158 0.9500 .
C205 C206 1.397(16) .
C205 H159 0.9500 .
C206 H160 0.9500 .
C207 C208 1.392(19) .
C207 C211 1.424(19) .
C208 C209 1.41(2) .
C208 H161 0.9500 .
C209 C210 1.39(3) .
C209 H162 0.9500 .
C210 C211 1.433(19) .
C210 H163 0.9500 .
C211 H164 0.9500 .
C212 C216 1.405(14) .
C212 C213 1.431(16) .
C213 C214 1.451(17) .
C213 H165 0.9500 .
C214 C215 1.401(17) .
C214 H166 0.9500 .
C215 C216 1.429(15) .
C215 H167 0.9500 .
C216 H168 0.9500 .
C217 Cl2 1.682(16) .
C217 Cl3 1.691(17) .
C217 Cl1 1.753(17) .
C217 H169 1.0000 .
C218 Cl6 1.63(2) .
C218 Cl4 1.70(2) .
C218 Cl5 1.78(3) .
C218 H170 1.0000 .
C219 Cl8 1.602(19) .
C219 Cl9 1.750(16) .
C219 Cl7 1.799(17) .
C219 H171 1.0000 .
C220 Cl11 1.70(2) .
C220 Cl10 1.72(2) .
C220 Cl12 1.74(2) .
C220 H172 1.0000 .
C221 Cl14 1.770(19) .
C221 Cl13 1.800(19) .
C221 Cl15 1.81(2) .
C221 H173 1.0000 .
C222 Cl18 1.578(19) .
C222 Cl16 1.649(16) .
C222 Cl17 1.95(2) .
C222 H174 1.0000 .
Cl19 C223 1.778(12) .
Cl20 C223 1.767(13) .
Cl21 C223 1.797(13) .
C223 H175 1.0000 .
Cl22 C224 1.67(2) .
Cl23 C224 1.66(2) .
Cl24 C224 1.71(2) .
C224 H176 1.0000 .

loop_
_geom_hbond_atom_site_label_D
_geom_hbond_atom_site_label_H
_geom_hbond_atom_site_label_A
_geom_hbond_distance_DH
_geom_hbond_distance_HA
_geom_hbond_distance_DA
_geom_hbond_angle_DHA
_geom_hbond_site_symmetry_A
N1 H1N Br5 0.88 2.45 3.301(9) 161.7 .
N2 H2N Br5 0.88 2.45 3.298(9) 162.1 .
N3 H3N Br5 0.88 2.38 3.238(10) 166.4 .
N4 H4N Br6 0.88 2.45 3.316(9) 169.5 .
N5 H5N Br6 0.88 2.40 3.266(8) 167.2 .
N6 H6N Br6 0.88 2.49 3.351(8) 166.4 .
N7 H7N Br7 0.88 2.40 3.259(7) 166.4 .
N8 H8N Br7 0.88 2.41 3.267(10) 165.8 .
N9 H9N Br7 0.88 2.44 3.294(7) 164.5 .
N10 H10N Br8 0.88 2.55 3.402(9) 163.2 .
N11 H11N Br8 0.88 2.43 3.286(8) 163.3 .
N12 H12N Br8 0.88 2.43 3.295(10) 169.3 .
C217 H169 Br8 1.00 2.66 3.640(15) 165.6 .

loop_
_geom_torsion_atom_site_label_1
_geom_torsion_atom_site_label_2
_geom_torsion_atom_site_label_3
_geom_torsion_atom_site_label_4
_geom_torsion
_geom_torsion_site_symmetry_1
_geom_torsion_site_symmetry_2
_geom_torsion_site_symmetry_3
_geom_torsion_site_symmetry_4
O1 C1 N1 C157 1.9(19) . . . .
P1 C1 N1 C157 -173.4(8) . . . .
C31 P2 C2 O2 -77.0(10) . . . .
C25 P2 C2 O2 28.9(11) . . . .
Pt1 P2 C2 O2 153.4(8) . . . .
C31 P2 C2 N2 96.0(8) . . . .
C25 P2 C2 N2 -158.1(8) . . . .
Pt1 P2 C2 N2 -33.6(9) . . . .
O2 C2 N2 C167 -0.2(18) . . . .
P2 C2 N2 C167 -172.7(8) . . . .
C43 P3 C3 O3 -82.6(10) . . . .
C37 P3 C3 O3 26.4(11) . . . .
Pt1 P3 C3 O3 149.8(9) . . . .
C43 P3 C3 N3 89.9(8) . . . .
C37 P3 C3 N3 -161.1(7) . . . .
Pt1 P3 C3 N3 -37.8(8) . . . .
O3 C3 N3 C177 -4.2(18) . . . .
P3 C3 N3 C177 -176.5(8) . . . .
O4 C4 N4 C187 -1.9(16) . . . .
P4 C4 N4 C187 170.7(7) . . . .
O5 C5 N5 C162 0.0(16) . . . .
P5 C5 N5 C162 175.2(7) . . . .
O6 C6 N6 C197 -6.4(17) . . . .
P6 C6 N6 C197 170.6(7) . . . .
O7 C7 N7 C192 -1.7(16) . . . .
P7 C7 N7 C192 173.1(7) . . . .
O8 C8 N8 C207 6.7(18) . . . .
P8 C8 N8 C207 178.0(9) . . . .
O9 C9 N9 C172 -3.0(14) . . . .
P9 C9 N9 C172 168.5(7) . . . .
C127 P10 C10 O10 -79.8(11) . . . .
C121 P10 C10 O10 25.6(11) . . . .
Pt4 P10 C10 O10 147.4(9) . . . .
C127 P10 C10 N10 100.2(9) . . . .
C121 P10 C10 N10 -154.4(9) . . . .
Pt4 P10 C10 N10 -32.6(10) . . . .
O10 C10 N10 C212 3.4(19) . . . .
P10 C10 N10 C212 -176.6(8) . . . .
O11 C11 N11 C202 -2.3(16) . . . .
P11 C11 N11 C202 -174.1(7) . . . .
C145 P12 C12 O12 20.9(15) . . . .
C151 P12 C12 O12 -87.7(15) . . . .
Pt4 P12 C12 O12 145.0(12) . . . .
C145 P12 C12 N12 -164.4(10) . . . .
C151 P12 C12 N12 87.0(11) . . . .
Pt4 P12 C12 N12 -40.3(12) . . . .
O12 C12 N12 C182 2(2) . . . .
P12 C12 N12 C182 -172.3(8) . . . .
C19 P1 C13 C18 -136.9(11) . . . .
C1 P1 C13 C18 120.9(11) . . . .
Pt1 P1 C13 C18 -3.4(12) . . . .
C19 P1 C13 C14 40.0(10) . . . .
C1 P1 C13 C14 -62.1(9) . . . .
Pt1 P1 C13 C14 173.6(7) . . . .
C18 C13 C14 C15 0.9(17) . . . .
P1 C13 C14 C15 -176.2(9) . . . .
C13 C14 C15 C16 -0.1(19) . . . .
C14 C15 C16 C17 0(2) . . . .
C15 C16 C17 C18 -1(3) . . . .
C14 C13 C18 C17 -2(2) . . . .
P1 C13 C18 C17 175.0(13) . . . .
C16 C17 C18 C13 2(3) . . . .
C13 P1 C19 C20 -136.7(9) . . . .
C1 P1 C19 C20 -31.4(10) . . . .
Pt1 P1 C19 C20 95.9(9) . . . .
C13 P1 C19 C24 42.3(10) . . . .
C1 P1 C19 C24 147.7(9) . . . .
Pt1 P1 C19 C24 -85.0(9) . . . .
C24 C19 C20 C21 -1.3(17) . . . .
P1 C19 C20 C21 177.8(9) . . . .
C19 C20 C21 C22 1.6(19) . . . .
C20 C21 C22 C23 2(2) . . . .
C21 C22 C23 C24 -5(2) . . . .
C22 C23 C24 C19 5.2(18) . . . .
C20 C19 C24 C23 -2.1(16) . . . .
P1 C19 C24 C23 178.8(9) . . . .
C31 P2 C25 C30 -116.0(9) . . . .
C2 P2 C25 C30 141.5(9) . . . .
Pt1 P2 C25 C30 15.6(10) . . . .
C31 P2 C25 C26 61.6(11) . . . .
C2 P2 C25 C26 -40.9(11) . . . .
Pt1 P2 C25 C26 -166.8(9) . . . .
C30 C25 C26 C27 -4(2) . . . .
P2 C25 C26 C27 178.1(12) . . . .
C25 C26 C27 C28 6(2) . . . .
C26 C27 C28 C29 -6(3) . . . .
C27 C28 C29 C30 3(2) . . . .
C26 C25 C30 C29 1.7(18) . . . .
P2 C25 C30 C29 179.3(9) . . . .
C28 C29 C30 C25 -0.8(19) . . . .
C25 P2 C31 C32 -147.2(8) . . . .
C2 P2 C31 C32 -38.8(9) . . . .
Pt1 P2 C31 C32 86.6(8) . . . .
C25 P2 C31 C36 29.7(10) . . . .
C2 P2 C31 C36 138.2(9) . . . .
Pt1 P2 C31 C36 -96.5(9) . . . .
C36 C31 C32 C33 2.9(15) . . . .
P2 C31 C32 C33 179.9(8) . . . .
C31 C32 C33 C34 -3.5(17) . . . .
C32 C33 C34 C35 4(2) . . . .
C33 C34 C35 C36 -5(2) . . . .
C34 C35 C36 C31 4(2) . . . .
C32 C31 C36 C35 -3.2(18) . . . .
P2 C31 C36 C35 179.7(11) . . . .
C43 P3 C37 C42 106.7(12) . . . .
C3 P3 C37 C42 3.1(12) . . . .
Pt1 P3 C37 C42 -128.5(11) . . . .
C43 P3 C37 C38 -73.7(9) . . . .
C3 P3 C37 C38 -177.3(8) . . . .
Pt1 P3 C37 C38 51.0(8) . . . .
C42 C37 C38 C39 2.2(17) . . . .
P3 C37 C38 C39 -177.4(9) . . . .
C37 C38 C39 C40 0.2(19) . . . .
C38 C39 C40 C41 -1(2) . . . .
C39 C40 C41 C42 0(3) . . . .
C38 C37 C42 C41 -3(2) . . . .
P3 C37 C42 C41 176.1(12) . . . .
C40 C41 C42 C37 3(3) . . . .
C37 P3 C43 C44 4.7(14) . . . .
C3 P3 C43 C44 113.0(13) . . . .
Pt1 P3 C43 C44 -115.3(12) . . . .
C37 P3 C43 C48 -175.2(10) . . . .
C3 P3 C43 C48 -66.9(11) . . . .
Pt1 P3 C43 C48 64.8(11) . . . .
C48 C43 C44 C45 2(2) . . . .
P3 C43 C44 C45 -178.3(15) . . . .
C43 C44 C45 C46 -4(3) . . . .
C44 C45 C46 C47 6(3) . . . .
C45 C46 C47 C48 -5(3) . . . .
C46 C47 C48 C43 3(2) . . . .
C44 C43 C48 C47 -1(2) . . . .
P3 C43 C48 C47 178.6(11) . . . .
C55 P4 C49 C50 -113.7(12) . . . .
C4 P4 C49 C50 -12.5(12) . . . .
Pt2 P4 C49 C50 121.9(11) . . . .
C55 P4 C49 C54 68.9(10) . . . .
C4 P4 C49 C54 170.1(9) . . . .
Pt2 P4 C49 C54 -55.4(10) . . . .
C54 C49 C50 C51 -4(2) . . . .
P4 C49 C50 C51 178.7(13) . . . .
C49 C50 C51 C52 5(3) . . . .
C50 C51 C52 C53 -3(3) . . . .
C51 C52 C53 C54 1(3) . . . .
C50 C49 C54 C53 2(2) . . . .
P4 C49 C54 C53 179.7(11) . . . .
C52 C53 C54 C49 -1(2) . . . .
C49 P4 C55 C60 18.7(9) . . . .
C4 P4 C55 C60 -91.6(8) . . . .
Pt2 P4 C55 C60 138.2(7) . . . .
C49 P4 C55 C56 -165.9(8) . . . .
C4 P4 C55 C56 83.8(8) . . . .
Pt2 P4 C55 C56 -46.5(9) . . . .
C60 C55 C56 C57 -3.4(15) . . . .
P4 C55 C56 C57 -178.8(8) . . . .
C55 C56 C57 C58 1.1(16) . . . .
C56 C57 C58 C59 2.2(17) . . . .
C57 C58 C59 C60 -3.2(17) . . . .
C56 C55 C60 C59 2.3(15) . . . .
P4 C55 C60 C59 177.8(8) . . . .
C58 C59 C60 C55 0.9(16) . . . .
C67 P5 C61 C62 -61.6(11) . . . .
C5 P5 C61 C62 39.3(11) . . . .
Pt2 P5 C61 C62 167.8(10) . . . .
C67 P5 C61 C66 116.4(9) . . . .
C5 P5 C61 C66 -142.7(8) . . . .
Pt2 P5 C61 C66 -14.1(9) . . . .
C66 C61 C62 C63 1(2) . . . .
P5 C61 C62 C63 178.7(12) . . . .
C61 C62 C63 C64 0(2) . . . .
C62 C63 C64 C65 -1(2) . . . .
C63 C64 C65 C66 2(2) . . . .
C62 C61 C66 C65 0.4(17) . . . .
P5 C61 C66 C65 -177.8(9) . . . .
C64 C65 C66 C61 -2(2) . . . .
C61 P5 C67 C72 -26.3(10) . . . .
C5 P5 C67 C72 -134.0(10) . . . .
Pt2 P5 C67 C72 98.2(10) . . . .
C61 P5 C67 C68 149.6(9) . . . .
C5 P5 C67 C68 41.8(9) . . . .
Pt2 P5 C67 C68 -85.9(9) . . . .
C72 C67 C68 C69 -1.3(18) . . . .
P5 C67 C68 C69 -177.3(9) . . . .
C67 C68 C69 C70 0(2) . . . .
C68 C69 C70 C71 1(2) . . . .
C69 C70 C71 C72 -2(3) . . . .
C68 C67 C72 C71 0.6(18) . . . .
P5 C67 C72 C71 176.6(11) . . . .
C70 C71 C72 C67 1(3) . . . .
C79 P6 C73 C78 137.0(10) . . . .
C6 P6 C73 C78 -118.5(10) . . . .
Pt2 P6 C73 C78 4.3(11) . . . .
C79 P6 C73 C74 -38.9(11) . . . .
C6 P6 C73 C74 65.6(10) . . . .
Pt2 P6 C73 C74 -171.5(8) . . . .
C78 C73 C74 C75 2.0(19) . . . .
P6 C73 C74 C75 178.0(11) . . . .
C73 C74 C75 C76 -2(2) . . . .
C74 C75 C76 C77 1(3) . . . .
C75 C76 C77 C78 0(3) . . . .
C76 C77 C78 C73 0(2) . . . .
C74 C73 C78 C77 -1.0(19) . . . .
P6 C73 C78 C77 -176.8(11) . . . .
C73 P6 C79 C80 142.4(9) . . . .
C6 P6 C79 C80 37.7(9) . . . .
Pt2 P6 C79 C80 -88.3(9) . . . .
C73 P6 C79 C84 -40.8(10) . . . .
C6 P6 C79 C84 -145.5(9) . . . .
Pt2 P6 C79 C84 88.5(9) . . . .
C84 C79 C80 C81 0.1(15) . . . .
P6 C79 C80 C81 177.0(8) . . . .
C79 C80 C81 C82 1.3(18) . . . .
C80 C81 C82 C83 -1(2) . . . .
C81 C82 C83 C84 -1(2) . . . .
C82 C83 C84 C79 2(2) . . . .
C80 C79 C84 C83 -1.9(17) . . . .
P6 C79 C84 C83 -178.8(10) . . . .
C91 P7 C85 C86 -119.2(11) . . . .
C7 P7 C85 C86 -16.7(12) . . . .
Pt3 P7 C85 C86 115.7(10) . . . .
C91 P7 C85 C90 64.8(9) . . . .
C7 P7 C85 C90 167.4(8) . . . .
Pt3 P7 C85 C90 -60.2(8) . . . .
C90 C85 C86 C87 4(2) . . . .
P7 C85 C86 C87 -171.5(13) . . . .
C85 C86 C87 C88 -4(3) . . . .
C86 C87 C88 C89 0(4) . . . .
C87 C88 C89 C90 3(3) . . . .
C88 C89 C90 C85 -2(2) . . . .
C86 C85 C90 C89 -1.8(17) . . . .
P7 C85 C90 C89 174.4(10) . . . .
C85 P7 C91 C92 -172.3(8) . . . .
C7 P7 C91 C92 76.6(8) . . . .
Pt3 P7 C91 C92 -53.9(8) . . . .
C85 P7 C91 C96 12.1(11) . . . .
C7 P7 C91 C96 -99.1(10) . . . .
Pt3 P7 C91 C96 130.4(9) . . . .
C96 C91 C92 C93 -1.6(15) . . . .
P7 C91 C92 C93 -177.4(8) . . . .
C91 C92 C93 C94 -0.4(18) . . . .
C92 C93 C94 C95 1(2) . . . .
C93 C94 C95 C96 0(3) . . . .
C94 C95 C96 C91 -2(3) . . . .
C92 C91 C96 C95 2.6(19) . . . .
P7 C91 C96 C95 178.2(11) . . . .
C103 P8 C97 C98 -76.2(10) . . . .
C8 P8 C97 C98 24.9(11) . . . .
Pt3 P8 C97 C98 151.0(9) . . . .
C103 P8 C97 C102 104.8(10) . . . .
C8 P8 C97 C102 -154.1(10) . . . .
Pt3 P8 C97 C102 -28.0(11) . . . .
C102 C97 C98 C99 3.1(18) . . . .
P8 C97 C98 C99 -175.9(10) . . . .
C97 C98 C99 C100 2(2) . . . .
C98 C99 C100 C101 -9(2) . . . .
C99 C100 C101 C102 11(3) . . . .
C98 C97 C102 C101 -1(2) . . . .
P8 C97 C102 C101 178.1(12) . . . .
C100 C101 C102 C97 -6(3) . . . .
C97 P8 C103 C108 -19.4(11) . . . .
C8 P8 C103 C108 -128.2(11) . . . .
Pt3 P8 C103 C108 106.0(10) . . . .
C97 P8 C103 C104 158.1(9) . . . .
C8 P8 C103 C104 49.3(9) . . . .
Pt3 P8 C103 C104 -76.5(9) . . . .
C108 C103 C104 C105 -1.0(19) . . . .
P8 C103 C104 C105 -178.6(11) . . . .
C103 C104 C105 C106 -2(2) . . . .
C104 C105 C106 C107 7(3) . . . .
C105 C106 C107 C108 -9(3) . . . .
C104 C103 C108 C107 -1(2) . . . .
P8 C103 C108 C107 176.8(11) . . . .
C106 C107 C108 C103 6(2) . . . .
C115 P9 C109 C114 136.1(9) . . . .
C9 P9 C109 C114 -121.1(9) . . . .
Pt3 P9 C109 C114 2.8(10) . . . .
C115 P9 C109 C110 -41.7(8) . . . .
C9 P9 C109 C110 61.2(8) . . . .
Pt3 P9 C109 C110 -175.0(6) . . . .
C114 C109 C110 C111 0.8(15) . . . .
P9 C109 C110 C111 178.7(8) . . . .
C109 C110 C111 C112 -0.5(16) . . . .
C110 C111 C112 C113 0.7(18) . . . .
C111 C112 C113 C114 -1.2(18) . . . .
C110 C109 C114 C113 -1.3(16) . . . .
P9 C109 C114 C113 -179.0(9) . . . .
C112 C113 C114 C109 1.5(18) . . . .
C109 P9 C115 C116 145.3(8) . . . .
C9 P9 C115 C116 39.4(9) . . . .
Pt3 P9 C115 C116 -87.3(8) . . . .
C109 P9 C115 C120 -36.0(8) . . . .
C9 P9 C115 C120 -141.9(7) . . . .
Pt3 P9 C115 C120 91.5(7) . . . .
C120 C115 C116 C117 2.2(16) . . . .
P9 C115 C116 C117 -179.0(10) . . . .
C115 C116 C117 C118 0(2) . . . .
C116 C117 C118 C119 -1(2) . . . .
C117 C118 C119 C120 -1(2) . . . .
C118 C119 C120 C115 2.5(17) . . . .
C116 C115 C120 C119 -3.4(15) . . . .
P9 C115 C120 C119 177.8(8) . . . .
C127 P10 C121 C126 -135.9(9) . . . .
C10 P10 C121 C126 118.7(9) . . . .
Pt4 P10 C121 C126 -3.2(10) . . . .
C127 P10 C121 C122 44.7(9) . . . .
C10 P10 C121 C122 -60.6(9) . . . .
Pt4 P10 C121 C122 177.4(7) . . . .
C126 C121 C122 C123 -2.8(15) . . . .
P10 C121 C122 C123 176.6(8) . . . .
C121 C122 C123 C124 1.1(16) . . . .
C122 C123 C124 C125 1.2(18) . . . .
C123 C124 C125 C126 -1.8(18) . . . .
C122 C121 C126 C125 2.2(16) . . . .
P10 C121 C126 C125 -177.2(8) . . . .
C124 C125 C126 C121 0.0(17) . . . .
C121 P10 C127 C128 -137.0(9) . . . .
C10 P10 C127 C128 -32.9(9) . . . .
Pt4 P10 C127 C128 95.2(8) . . . .
C121 P10 C127 C132 44.5(9) . . . .
C10 P10 C127 C132 148.6(8) . . . .
Pt4 P10 C127 C132 -83.3(8) . . . .
C132 C127 C128 C129 0.8(15) . . . .
P10 C127 C128 C129 -177.7(8) . . . .
C127 C128 C129 C130 -0.1(18) . . . .
C128 C129 C130 C131 0.1(19) . . . .
C129 C130 C131 C132 -0.9(19) . . . .
C128 C127 C132 C131 -1.5(14) . . . .
P10 C127 C132 C131 177.0(8) . . . .
C130 C131 C132 C127 1.6(17) . . . .
C139 P11 C133 C134 62.4(10) . . . .
C11 P11 C133 C134 -40.3(10) . . . .
Pt4 P11 C133 C134 -166.5(8) . . . .
C139 P11 C133 C138 -112.2(9) . . . .
C11 P11 C133 C138 145.1(9) . . . .
Pt4 P11 C133 C138 18.9(10) . . . .
C138 C133 C134 C135 -0.2(17) . . . .
P11 C133 C134 C135 -174.7(9) . . . .
C133 C134 C135 C136 -3(2) . . . .
C134 C135 C136 C137 5(2) . . . .
C135 C136 C137 C138 -4(2) . . . .
C134 C133 C138 C137 1.5(18) . . . .
P11 C133 C138 C137 176.1(9) . . . .
C136 C137 C138 C133 0.3(19) . . . .
C133 P11 C139 C140 -151.4(9) . . . .
C11 P11 C139 C140 -41.1(10) . . . .
Pt4 P11 C139 C140 83.8(10) . . . .
C133 P11 C139 C144 25.8(12) . . . .
C11 P11 C139 C144 136.1(11) . . . .
Pt4 P11 C139 C144 -98.9(10) . . . .
C144 C139 C140 C141 0.5(19) . . . .
P11 C139 C140 C141 177.7(10) . . . .
C139 C140 C141 C142 2(2) . . . .
C140 C141 C142 C143 -6(3) . . . .
C141 C142 C143 C144 6(3) . . . .
C140 C139 C144 C143 0(2) . . . .
P11 C139 C144 C143 -177.6(13) . . . .
C142 C143 C144 C139 -3(3) . . . .
C151 P12 C145 C146 119.7(15) . . . .
C12 P12 C145 C146 18.4(16) . . . .
Pt4 P12 C145 C146 -115.1(14) . . . .
C151 P12 C145 C150 -67.1(13) . . . .
C12 P12 C145 C150 -168.4(11) . . . .
Pt4 P12 C145 C150 58.1(12) . . . .
C150 C145 C146 C147 1(3) . . . .
P12 C145 C146 C147 173.7(16) . . . .
C145 C146 C147 C148 0(3) . . . .
C146 C147 C148 C149 -1(4) . . . .
C147 C148 C149 C150 2(3) . . . .
C148 C149 C150 C145 -2(3) . . . .
C146 C145 C150 C149 0(2) . . . .
P12 C145 C150 C149 -173.5(13) . . . .
C145 P12 C151 C152 169.8(12) . . . .
C12 P12 C151 C152 -80.7(13) . . . .
Pt4 P12 C151 C152 51.0(14) . . . .
C145 P12 C151 C156 -12.0(16) . . . .
C12 P12 C151 C156 97.6(14) . . . .
Pt4 P12 C151 C156 -130.7(13) . . . .
C156 C151 C152 C153 -1(2) . . . .
P12 C151 C152 C153 177.5(12) . . . .
C151 C152 C153 C154 1(3) . . . .
C152 C153 C154 C155 -3(4) . . . .
C153 C154 C155 C156 5(5) . . . .
C152 C151 C156 C155 3(3) . . . .
P12 C151 C156 C155 -175.6(17) . . . .
C154 C155 C156 C151 -5(4) . . . .
C1 N1 C157 C158 -18.4(17) . . . .
C1 N1 C157 C161 156.2(10) . . . .
N1 C157 C158 C159 176.0(10) . . . .
C161 C157 C158 C159 0.8(12) . . . .
C157 C158 C159 C160 -0.6(12) . . . .
C158 C159 C160 C161 0.2(13) . . . .
C159 C160 C161 C157 0.2(12) . . . .
N1 C157 C161 C160 -176.1(9) . . . .
C158 C157 C161 C160 -0.7(12) . . . .
C5 N5 C162 C166 1.7(15) . . . .
C5 N5 C162 C163 178.8(9) . . . .
C166 C162 C163 C164 0.8(12) . . . .
N5 C162 C163 C164 -176.8(9) . . . .
C162 C163 C164 C165 -0.5(12) . . . .
C163 C164 C165 C166 0.0(13) . . . .
C163 C162 C166 C165 -0.7(12) . . . .
N5 C162 C166 C165 176.6(9) . . . .
C164 C165 C166 C162 0.4(13) . . . .
C2 N2 C167 C168 -13.9(17) . . . .
C2 N2 C167 C171 169.1(11) . . . .
C171 C167 C168 C169 1.2(13) . . . .
N2 C167 C168 C169 -176.2(10) . . . .
C167 C168 C169 C170 -0.9(14) . . . .
C168 C169 C170 C171 0.4(16) . . . .
C169 C170 C171 C167 0.4(15) . . . .
C168 C167 C171 C170 -1.0(14) . . . .
N2 C167 C171 C170 176.5(10) . . . .
C9 N9 C172 C176 30.1(15) . . . .
C9 N9 C172 C173 -150.0(9) . . . .
N9 C172 C173 C174 178.1(8) . . . .
C176 C172 C173 C174 -2.0(11) . . . .
C172 C173 C174 C175 1.9(12) . . . .
C173 C174 C175 C176 -0.9(12) . . . .
N9 C172 C176 C175 -178.7(9) . . . .
C173 C172 C176 C175 1.4(11) . . . .
C174 C175 C176 C172 -0.3(11) . . . .
C3 N3 C177 C181 -175.1(10) . . . .
C3 N3 C177 C178 5.0(18) . . . .
C181 C177 C178 C179 1.0(15) . . . .
N3 C177 C178 C179 -179.1(11) . . . .
C177 C178 C179 C180 -0.9(17) . . . .
C178 C179 C180 C181 0.4(18) . . . .
N3 C177 C181 C180 179.3(10) . . . .
C178 C177 C181 C180 -0.9(14) . . . .
C179 C180 C181 C177 0.3(15) . . . .
C12 N12 C182 C183 1(2) . . . .
C12 N12 C182 C186 -178.6(12) . . . .
C186 C182 C183 C184 0.4(16) . . . .
N12 C182 C183 C184 -179.3(12) . . . .
C182 C183 C184 C185 -0.1(17) . . . .
C183 C184 C185 C186 -0.2(17) . . . .
C184 C185 C186 C182 0.4(15) . . . .
C183 C182 C186 C185 -0.5(15) . . . .
N12 C182 C186 C185 179.2(10) . . . .
C4 N4 C187 C188 176.9(9) . . . .
C4 N4 C187 C191 -6.0(16) . . . .
N4 C187 C188 C189 179.3(9) . . . .
C191 C187 C188 C189 1.7(11) . . . .
C187 C188 C189 C190 -1.7(12) . . . .
C188 C189 C190 C191 1.0(13) . . . .
N4 C187 C191 C190 -178.5(10) . . . .
C188 C187 C191 C190 -1.1(12) . . . .
C189 C190 C191 C187 0.1(13) . . . .
C7 N7 C192 C196 -9.0(16) . . . .
C7 N7 C192 C193 170.3(9) . . . .
C196 C192 C193 C194 0.5(11) . . . .
N7 C192 C193 C194 -179.0(9) . . . .
C192 C193 C194 C195 -1.3(12) . . . .
C193 C194 C195 C196 1.6(12) . . . .
N7 C192 C196 C195 179.9(10) . . . .
C193 C192 C196 C195 0.5(12) . . . .
C194 C195 C196 C192 -1.3(12) . . . .
C6 N6 C197 C198 21.3(17) . . . .
C6 N6 C197 C201 -159.3(10) . . . .
C201 C197 C198 C199 1.8(13) . . . .
N6 C197 C198 C199 -178.7(10) . . . .
C197 C198 C199 C200 0.0(12) . . . .
C198 C199 C200 C201 -1.8(12) . . . .
C198 C197 C201 C200 -2.9(12) . . . .
N6 C197 C201 C200 177.6(9) . . . .
C199 C200 C201 C197 2.8(12) . . . .
C11 N11 C202 C203 -3.5(16) . . . .
C11 N11 C202 C206 177.4(9) . . . .
N11 C202 C203 C204 -177.6(10) . . . .
C206 C202 C203 C204 1.7(13) . . . .
C202 C203 C204 C205 -1.2(13) . . . .
C203 C204 C205 C206 0.3(13) . . . .
C204 C205 C206 C202 0.7(12) . . . .
C203 C202 C206 C205 -1.5(12) . . . .
N11 C202 C206 C205 177.8(9) . . . .
C8 N8 C207 C208 6(2) . . . .
C8 N8 C207 C211 -176.6(11) . . . .
C211 C207 C208 C209 2.0(18) . . . .
N8 C207 C208 C209 179.2(14) . . . .
C207 C208 C209 C210 -3(2) . . . .
C208 C209 C210 C211 3(2) . . . .
C208 C207 C211 C210 -0.4(16) . . . .
N8 C207 C211 C210 -177.8(12) . . . .
C209 C210 C211 C207 -1.4(17) . . . .
C10 N10 C212 C216 158.3(11) . . . .
C10 N10 C212 C213 -23.3(18) . . . .
C216 C212 C213 C214 -1.3(15) . . . .
N10 C212 C213 C214 -179.9(11) . . . .
C212 C213 C214 C215 -0.4(16) . . . .
C213 C214 C215 C216 1.8(16) . . . .
N10 C212 C216 C215 -178.9(10) . . . .
C213 C212 C216 C215 2.4(14) . . . .
C214 C215 C216 C212 -2.6(14) . . . .
